data_4304104
loop_
_publ_author_name
'Andriy V. Tkachuk'
'Arthur Mar'

_publ_contact_author_address
; Department of Chemistry
  University of Alberta
  Edmonton, AB
  Canada  T6G 2G2
;
_publ_contact_author_email arthur.mar@ualberta.ca
_publ_contact_author_fax '(780) 492-8231'
_publ_contact_author_name 'Dr. Arthur Mar'
_publ_contact_author_phone '(780) 492-5592'
_publ_section_title
;
Alkaline-Earth Metal Mercury Intermetallics A11-xHg54+x (A= Ca, Sr)
;
_journal_name_full 'Inorganic Chemistry'
_journal_page_first 1313
_journal_page_last 1318
_journal_paper_doi 10.1021/ic7015148
_journal_volume 47
_journal_year 2008
_chemical_formula_structural 'Hg54.52 Sr10.48'
_chemical_formula_sum 'Hg54.52 Sr10.48'
_chemical_formula_weight 11854.42
_chemical_name_common 'strontium mercury (11/54)'
_chemical_name_systematic 'strontium mercury (11/54)'
_space_group_IT_number 174
_symmetry_cell_setting hexagonal
_symmetry_space_group_name_Hall 'P -6'
_symmetry_space_group_name_H-M 'P -6'
_atom_sites_solution_primary direct
_atom_sites_solution_secondary difmap
_audit_creation_date 'July 4, 2007'
_audit_creation_method 'SHELXL-97; manual editing of .cif file'
_audit_update_record
;
?

2007-07-04 # Formatted by publCIF
;
_cell_angle_alpha 90.00
_cell_angle_beta 90.00
_cell_angle_gamma 120.00
_cell_formula_units_Z 1
_cell_length_a 13.6016(15)
_cell_length_b 13.6016(15)
_cell_length_c 9.8177(11)
_cell_measurement_reflns_used 920
_cell_measurement_temperature 193(2)
_cell_measurement_theta_max 27.12
_cell_measurement_theta_min 5.03
_cell_volume 1573.0(3)
_computing_cell_refinement 'Bruker SAINT 6.45 (Bruker, 2003)'
_computing_data_collection 'Bruker SMART 5.054 (Bruker, 1999)'
_computing_data_reduction 'Bruker SAINT 6.45'
_computing_molecular_graphics 'ATOMS 5.1 (Dowty, 1999)'
_computing_publication_material 'Bruker SHELXTL 6.12'
_computing_structure_refinement 'Bruker SHELXTL 6.12'
_computing_structure_solution 'Bruker SHELXTL 6.12'
_diffrn_ambient_temperature 193(2)
_diffrn_measured_fraction_theta_full 1.000
_diffrn_measured_fraction_theta_max 1.000
_diffrn_measurement_device_type 'Bruker Platform/SMART 1000 CCD'
_diffrn_measurement_method '\f and \w scans'
_diffrn_radiation_monochromator graphite
_diffrn_radiation_source 'fine-focus sealed tube'
_diffrn_radiation_type MoK\a
_diffrn_radiation_wavelength 0.71073
_diffrn_reflns_av_R_equivalents 0.1571
_diffrn_reflns_av_sigmaI/netI 0.1022
_diffrn_reflns_limit_h_max 19
_diffrn_reflns_limit_h_min -19
_diffrn_reflns_limit_k_max 19
_diffrn_reflns_limit_k_min -19
_diffrn_reflns_limit_l_max 14
_diffrn_reflns_limit_l_min -14
_diffrn_reflns_number 18788
_diffrn_reflns_theta_full 30.51
_diffrn_reflns_theta_max 30.51
_diffrn_reflns_theta_min 1.73
_diffrn_standards_number 0
_exptl_absorpt_coefficient_mu 141.198
_exptl_absorpt_correction_T_max 0.02250
_exptl_absorpt_correction_T_min 0.00041
_exptl_absorpt_correction_type numerical
_exptl_absorpt_process_details 'Bruker SHELXTL 6.12 (Sheldrick, 2001)'
_exptl_crystal_colour silver
_exptl_crystal_density_diffrn 12.514
_exptl_crystal_density_method 'not measured'
_exptl_crystal_description prism
_exptl_crystal_F_000 4760
_exptl_crystal_size_max 0.20
_exptl_crystal_size_mid 0.15
_exptl_crystal_size_min 0.09
_refine_diff_density_max 6.720
_refine_diff_density_min -10.420
_refine_diff_density_rms 1.223
_refine_ls_abs_structure_details 'Flack H D (1983), Acta Cryst. A39, 876-881'
_refine_ls_abs_structure_Flack 0.2(2)
_refine_ls_extinction_coef 0.00012(3)
_refine_ls_extinction_expression Fc^*^=kFc[1+0.001xFc^2^\l^3^/sin(2\q)]^-1/4^
_refine_ls_extinction_method SHELXL
_refine_ls_goodness_of_fit_ref 1.010
_refine_ls_matrix_type full
_refine_ls_number_parameters 113
_refine_ls_number_reflns 3388
_refine_ls_number_restraints 0
_refine_ls_restrained_S_all 1.010
_refine_ls_R_factor_all 0.0815
_refine_ls_R_factor_gt 0.0630
_refine_ls_shift/su_max 0.000
_refine_ls_shift/su_mean 0.000
_refine_ls_structure_factor_coef Fsqd
_refine_ls_weighting_details 'calc w=1/[\s^2^(Fo^2^)+(0.0917P)^2^+0.0000P] where P=(Fo^2^+2Fc^2^)/3'
_refine_ls_weighting_scheme calc
_refine_ls_wR_factor_gt 0.1553
_refine_ls_wR_factor_ref 0.1686
_reflns_number_gt 2732
_reflns_number_total 3388
_reflns_threshold_expression I>2\s(I)
_cod_data_source_file ic7015148-file004.cif
_cod_data_source_block Sr11Hg54
_cod_database_code 4304104

loop_
_symmetry_equiv_pos_as_xyz
'x, y, z'
'-y, x-y, z'
'-x+y, -x, z'
'x, y, -z'
'-y, x-y, -z'
'-x+y, -x, -z'

loop_
_atom_site_label
_atom_site_type_symbol
_atom_site_fract_x
_atom_site_fract_y
_atom_site_fract_z
_atom_site_U_iso_or_equiv
_atom_site_adp_type
_atom_site_occupancy
_atom_site_symmetry_multiplicity
_atom_site_calc_flag
_atom_site_refinement_flags
_atom_site_disorder_assembly
_atom_site_disorder_group
Sr1 Sr 0.4601(4) 0.0520(5) 0.5000 0.0132(9) Uani 1 2 d S . .
Sr2 Sr 0.2035(4) 0.2542(4) 0.5000 0.0122(9) Uani 1 2 d S . .
Sr3 Sr 0.4325(4) 0.3082(4) 0.0000 0.0110(9) Uani 1 2 d S . .
Sr4 Sr 0.3333 0.6667 0.1922(5) 0.0161(15) Uani 0.74(2) 3 d SP . .
HgX Hg 0.3333 0.6667 0.1922(5) 0.0161(15) Uani 0.26(2) 3 d SP . .
Hg1 Hg 0.44930(14) 0.27724(13) 0.34621(15) 0.0153(3) Uani 1 1 d . . .
Hg2 Hg 0.23784(14) 0.05089(14) 0.33735(19) 0.0205(3) Uani 1 1 d . . .
Hg3 Hg 0.17522(15) 0.20105(14) 0.16664(15) 0.0193(3) Uani 1 1 d . . .
Hg4 Hg 0.46010(14) 0.10436(13) 0.16232(16) 0.0166(3) Uani 1 1 d . . .
Hg5 Hg 0.13890(15) 0.41159(15) 0.28373(18) 0.0229(4) Uani 1 1 d . . .
Hg6 Hg 0.38949(14) 0.44728(14) 0.26177(16) 0.0163(3) Uani 1 1 d . . .
Hg7 Hg 0.3339(2) 0.5416(2) 0.5000 0.0223(5) Uani 1 2 d S . .
Hg8 Hg 0.2360(2) 0.0247(2) 0.0000 0.0209(5) Uani 1 2 d S . .
Hg9 Hg 0.2476(2) 0.4136(2) 0.0000 0.0195(4) Uani 1 2 d S . .
Hg10 Hg 0.10241(19) 0.5090(2) 0.0000 0.0190(4) Uani 1 2 d S . .
Hg11 Hg 0.6667 0.3333 0.1647(3) 0.0173(5) Uani 1 3 d S . .
Hg12 Hg 0.0000 0.0000 0.3435(3) 0.0164(5) Uani 1 3 d S . .
Hg13 Hg 0.6667 0.3333 0.5000 0.0157(7) Uani 1 6 d S . .
Hg14 Hg 0.0000 0.0000 0.0000 0.0222(8) Uani 1 6 d S . .

loop_
_atom_site_aniso_label
_atom_site_aniso_U_11
_atom_site_aniso_U_22
_atom_site_aniso_U_33
_atom_site_aniso_U_23
_atom_site_aniso_U_13
_atom_site_aniso_U_12
Sr1 0.010(2) 0.019(2) 0.0073(18) 0.000 0.000 0.0057(19)
Sr2 0.014(2) 0.017(2) 0.0059(18) 0.000 0.000 0.008(2)
Sr3 0.013(2) 0.014(2) 0.0052(17) 0.000 0.000 0.0063(18)
Sr4 0.0160(18) 0.0160(18) 0.016(2) 0.000 0.000 0.0080(9)
HgX 0.0160(18) 0.0160(18) 0.016(2) 0.000 0.000 0.0080(9)
Hg1 0.0187(7) 0.0163(7) 0.0122(5) -0.0010(5) -0.0014(5) 0.0098(6)
Hg2 0.0163(7) 0.0202(8) 0.0243(8) -0.0019(6) -0.0006(6) 0.0086(6)
Hg3 0.0200(7) 0.0217(7) 0.0119(6) 0.0018(6) 0.0002(6) 0.0071(6)
Hg4 0.0222(8) 0.0180(7) 0.0115(6) 0.0011(5) 0.0020(6) 0.0115(6)
Hg5 0.0202(7) 0.0294(8) 0.0227(7) 0.0104(7) 0.0054(7) 0.0152(7)
Hg6 0.0188(7) 0.0201(7) 0.0126(6) 0.0000(6) -0.0009(6) 0.0115(6)
Hg7 0.0385(13) 0.0191(11) 0.0153(8) 0.000 0.000 0.0190(10)
Hg8 0.0168(10) 0.0231(11) 0.0208(11) 0.000 0.000 0.0084(9)
Hg9 0.0216(11) 0.0232(11) 0.0172(8) 0.000 0.000 0.0140(9)
Hg10 0.0159(9) 0.0243(11) 0.0180(9) 0.000 0.000 0.0108(9)
Hg11 0.0163(7) 0.0163(7) 0.0194(12) 0.000 0.000 0.0081(4)
Hg12 0.0154(7) 0.0154(7) 0.0183(12) 0.000 0.000 0.0077(3)
Hg13 0.0150(10) 0.0150(10) 0.0172(16) 0.000 0.000 0.0075(5)
Hg14 0.0205(11) 0.0205(11) 0.026(2) 0.000 0.000 0.0103(5)

loop_
_atom_type_symbol
_atom_type_description
_atom_type_scat_dispersion_real
_atom_type_scat_dispersion_imag
_atom_type_scat_source
Sr Sr -1.5307 3.2498 'International Tables Vol C Tables 4.2.6.8 and 6.1.1.4'
Hg Hg -2.3894 9.2266 'International Tables Vol C Tables 4.2.6.8 and 6.1.1.4'

loop_
_geom_angle_atom_site_label_1
_geom_angle_atom_site_label_2
_geom_angle_atom_site_label_3
_geom_angle
_geom_angle_site_symmetry_1
_geom_angle_site_symmetry_3
_geom_angle_publ_flag
Hg5 Sr1 Hg5 79.07(13) 3 6_556 ?
Hg5 Sr1 Hg6 61.24(8) 3 2_655 ?
Hg5 Sr1 Hg6 114.20(17) 6_556 2_655 ?
Hg5 Sr1 Hg6 114.20(17) 3 5_656 ?
Hg5 Sr1 Hg6 61.24(8) 6_556 5_656 ?
Hg6 Sr1 Hg6 88.83(15) 2_655 5_656 ?
Hg5 Sr1 Hg4 134.88(15) 3 4_556 ?
Hg5 Sr1 Hg4 57.39(5) 6_556 4_556 ?
Hg6 Sr1 Hg4 144.85(16) 2_655 4_556 ?
Hg6 Sr1 Hg4 56.58(5) 5_656 4_556 ?
Hg5 Sr1 Hg4 57.39(5) 3 . ?
Hg5 Sr1 Hg4 134.88(15) 6_556 . ?
Hg6 Sr1 Hg4 56.58(5) 2_655 . ?
Hg6 Sr1 Hg4 144.85(16) 5_656 . ?
Hg4 Sr1 Hg4 155.74(19) 4_556 . ?
Hg5 Sr1 Hg2 50.82(7) 3 . ?
Hg5 Sr1 Hg2 87.94(12) 6_556 . ?
Hg6 Sr1 Hg2 101.63(7) 2_655 . ?
Hg6 Sr1 Hg2 148.95(16) 5_656 . ?
Hg4 Sr1 Hg2 111.44(14) 4_556 . ?
Hg4 Sr1 Hg2 56.66(6) . . ?
Hg5 Sr1 Hg2 87.94(12) 3 4_556 ?
Hg5 Sr1 Hg2 50.82(7) 6_556 4_556 ?
Hg6 Sr1 Hg2 148.95(16) 2_655 4_556 ?
Hg6 Sr1 Hg2 101.63(7) 5_656 4_556 ?
Hg4 Sr1 Hg2 56.66(6) 4_556 4_556 ?
Hg4 Sr1 Hg2 111.44(14) . 4_556 ?
Hg2 Sr1 Hg2 55.81(10) . 4_556 ?
Hg5 Sr1 Hg13 138.46(9) 3 . ?
Hg5 Sr1 Hg13 138.46(9) 6_556 . ?
Hg6 Sr1 Hg13 102.51(11) 2_655 . ?
Hg6 Sr1 Hg13 102.51(11) 5_656 . ?
Hg4 Sr1 Hg13 81.47(10) 4_556 . ?
Hg4 Sr1 Hg13 81.47(10) . . ?
Hg2 Sr1 Hg13 103.55(14) . . ?
Hg2 Sr1 Hg13 103.55(14) 4_556 . ?
Hg5 Sr1 Hg1 148.80(17) 3 5_656 ?
Hg5 Sr1 Hg1 107.32(8) 6_556 5_656 ?
Hg6 Sr1 Hg1 89.15(13) 2_655 5_656 ?
Hg6 Sr1 Hg1 51.10(7) 5_656 5_656 ?
Hg4 Sr1 Hg1 65.22(6) 4_556 5_656 ?
Hg4 Sr1 Hg1 115.95(13) . 5_656 ?
Hg2 Sr1 Hg1 155.96(19) . 5_656 ?
Hg2 Sr1 Hg1 120.21(8) 4_556 5_656 ?
Hg13 Sr1 Hg1 52.77(8) . 5_656 ?
Hg5 Sr1 Hg1 107.32(8) 3 2_655 ?
Hg5 Sr1 Hg1 148.80(17) 6_556 2_655 ?
Hg6 Sr1 Hg1 51.10(7) 2_655 2_655 ?
Hg6 Sr1 Hg1 89.15(13) 5_656 2_655 ?
Hg4 Sr1 Hg1 115.95(13) 4_556 2_655 ?
Hg4 Sr1 Hg1 65.22(6) . 2_655 ?
Hg2 Sr1 Hg1 120.21(8) . 2_655 ?
Hg2 Sr1 Hg1 155.96(19) 4_556 2_655 ?
Hg13 Sr1 Hg1 52.77(8) . 2_655 ?
Hg1 Sr1 Hg1 51.96(9) 5_656 2_655 ?
Hg5 Sr1 Hg1 127.49(16) 3 4_556 ?
Hg5 Sr1 Hg1 93.26(9) 6_556 4_556 ?
Hg6 Sr1 Hg1 152.52(15) 2_655 4_556 ?
Hg6 Sr1 Hg1 106.30(6) 5_656 4_556 ?
Hg4 Sr1 Hg1 52.20(6) 4_556 4_556 ?
Hg4 Sr1 Hg1 103.56(14) . 4_556 ?
Hg2 Sr1 Hg1 77.28(12) . 4_556 ?
Hg2 Sr1 Hg1 51.26(8) 4_556 4_556 ?
Hg13 Sr1 Hg1 52.45(8) . 4_556 ?
Hg1 Sr1 Hg1 83.27(11) 5_656 4_556 ?
Hg1 Sr1 Hg1 105.22(15) 2_655 4_556 ?
Hg5 Sr1 Hg1 93.26(9) 3 . ?
Hg5 Sr1 Hg1 127.49(16) 6_556 . ?
Hg6 Sr1 Hg1 106.30(6) 2_655 . ?
Hg6 Sr1 Hg1 152.52(15) 5_656 . ?
Hg4 Sr1 Hg1 103.56(14) 4_556 . ?
Hg4 Sr1 Hg1 52.20(6) . . ?
Hg2 Sr1 Hg1 51.26(8) . . ?
Hg2 Sr1 Hg1 77.28(12) 4_556 . ?
Hg13 Sr1 Hg1 52.45(8) . . ?
Hg1 Sr1 Hg1 105.22(15) 5_656 . ?
Hg1 Sr1 Hg1 83.27(11) 2_655 . ?
Hg1 Sr1 Hg1 51.36(9) 4_556 . ?
Hg5 Sr1 Hg7 66.43(11) 3 2_655 ?
Hg5 Sr1 Hg7 66.43(11) 6_556 2_655 ?
Hg6 Sr1 Hg7 50.70(8) 2_655 2_655 ?
Hg6 Sr1 Hg7 50.70(8) 5_656 2_655 ?
Hg4 Sr1 Hg7 102.13(10) 4_556 2_655 ?
Hg4 Sr1 Hg7 102.13(10) . 2_655 ?
Hg2 Sr1 Hg7 115.75(14) . 2_655 ?
Hg2 Sr1 Hg7 115.75(14) 4_556 2_655 ?
Hg13 Sr1 Hg7 135.18(16) . 2_655 ?
Hg1 Sr1 Hg7 87.74(12) 5_656 2_655 ?
Hg1 Sr1 Hg7 87.74(12) 2_655 2_655 ?
Hg1 Sr1 Hg7 154.19(5) 4_556 2_655 ?
Hg1 Sr1 Hg7 154.19(5) . 2_655 ?
Hg3 Sr2 Hg3 158.32(18) . 4_556 ?
Hg3 Sr2 Hg7 100.79(9) . . ?
Hg3 Sr2 Hg7 100.79(9) 4_556 . ?
Hg3 Sr2 Hg2 54.12(6) . . ?
Hg3 Sr2 Hg2 109.31(13) 4_556 . ?
Hg7 Sr2 Hg2 136.72(13) . . ?
Hg3 Sr2 Hg2 109.31(13) . 4_556 ?
Hg3 Sr2 Hg2 54.12(6) 4_556 4_556 ?
Hg7 Sr2 Hg2 136.72(13) . 4_556 ?
Hg2 Sr2 Hg2 55.64(10) . 4_556 ?
Hg3 Sr2 Hg5 134.92(15) . 4_556 ?
Hg3 Sr2 Hg5 59.28(6) 4_556 4_556 ?
Hg7 Sr2 Hg5 55.21(9) . 4_556 ?
Hg2 Sr2 Hg5 167.23(13) . 4_556 ?
Hg2 Sr2 Hg5 113.39(5) 4_556 4_556 ?
Hg3 Sr2 Hg5 59.28(6) . . ?
Hg3 Sr2 Hg5 134.92(15) 4_556 . ?
Hg7 Sr2 Hg5 55.21(9) . . ?
Hg2 Sr2 Hg5 113.39(5) . . ?
Hg2 Sr2 Hg5 167.23(13) 4_556 . ?
Hg5 Sr2 Hg5 76.57(12) 4_556 . ?
Hg3 Sr2 Hg6 141.72(15) . 4_556 ?
Hg3 Sr2 Hg6 57.69(5) 4_556 4_556 ?
Hg7 Sr2 Hg6 50.69(8) . 4_556 ?
Hg2 Sr2 Hg6 125.59(15) . 4_556 ?
Hg2 Sr2 Hg6 87.42(8) 4_556 4_556 ?
Hg5 Sr2 Hg6 55.19(7) 4_556 4_556 ?
Hg5 Sr2 Hg6 105.17(14) . 4_556 ?
Hg3 Sr2 Hg6 57.69(5) . . ?
Hg3 Sr2 Hg6 141.72(15) 4_556 . ?
Hg7 Sr2 Hg6 50.69(8) . . ?
Hg2 Sr2 Hg6 87.42(8) . . ?
Hg2 Sr2 Hg6 125.59(15) 4_556 . ?
Hg5 Sr2 Hg6 105.17(14) 4_556 . ?
Hg5 Sr2 Hg6 55.19(7) . . ?
Hg6 Sr2 Hg6 84.41(13) 4_556 . ?
Hg3 Sr2 Hg2 60.15(7) . 2 ?
Hg3 Sr2 Hg2 113.60(13) 4_556 2 ?
Hg7 Sr2 Hg2 100.39(13) . 2 ?
Hg2 Sr2 Hg2 95.31(11) . 2 ?
Hg2 Sr2 Hg2 121.29(15) 4_556 2 ?
Hg5 Sr2 Hg2 85.23(12) 4_556 2 ?
Hg5 Sr2 Hg2 49.48(7) . 2 ?
Hg6 Sr2 Hg2 139.09(15) 4_556 2 ?
Hg6 Sr2 Hg2 98.13(8) . 2 ?
Hg3 Sr2 Hg2 113.60(13) . 5_556 ?
Hg3 Sr2 Hg2 60.15(7) 4_556 5_556 ?
Hg7 Sr2 Hg2 100.39(13) . 5_556 ?
Hg2 Sr2 Hg2 121.29(15) . 5_556 ?
Hg2 Sr2 Hg2 95.31(11) 4_556 5_556 ?
Hg5 Sr2 Hg2 49.48(7) 4_556 5_556 ?
Hg5 Sr2 Hg2 85.23(12) . 5_556 ?
Hg6 Sr2 Hg2 98.13(8) 4_556 5_556 ?
Hg6 Sr2 Hg2 139.09(15) . 5_556 ?
Hg2 Sr2 Hg2 54.42(10) 2 5_556 ?
Hg3 Sr2 Hg12 53.82(7) . . ?
Hg3 Sr2 Hg12 105.46(13) 4_556 . ?
Hg7 Sr2 Hg12 146.41(11) . . ?
Hg2 Sr2 Hg12 50.27(7) . . ?
Hg2 Sr2 Hg12 76.59(11) 4_556 . ?
Hg5 Sr2 Hg12 124.21(15) 4_556 . ?
Hg5 Sr2 Hg12 91.24(9) . . ?
Hg6 Sr2 Hg12 162.07(12) 4_556 . ?
Hg6 Sr2 Hg12 111.42(6) . . ?
Hg2 Sr2 Hg12 49.75(7) 2 . ?
Hg2 Sr2 Hg12 75.69(11) 5_556 . ?
Hg3 Sr2 Hg12 105.46(13) . 4_556 ?
Hg3 Sr2 Hg12 53.82(7) 4_556 4_556 ?
Hg7 Sr2 Hg12 146.41(11) . 4_556 ?
Hg2 Sr2 Hg12 76.59(11) . 4_556 ?
Hg2 Sr2 Hg12 50.27(7) 4_556 4_556 ?
Hg5 Sr2 Hg12 91.24(9) 4_556 4_556 ?
Hg5 Sr2 Hg12 124.21(15) . 4_556 ?
Hg6 Sr2 Hg12 111.42(6) 4_556 4_556 ?
Hg6 Sr2 Hg12 162.07(12) . 4_556 ?
Hg2 Sr2 Hg12 75.69(11) 2 4_556 ?
Hg2 Sr2 Hg12 49.75(7) 5_556 4_556 ?
Hg12 Sr2 Hg12 51.73(11) . 4_556 ?
Hg3 Sr2 Hg1 116.11(13) . 4_556 ?
Hg3 Sr2 Hg1 66.51(6) 4_556 4_556 ?
Hg7 Sr2 Hg1 88.38(12) . 4_556 ?
Hg2 Sr2 Hg1 76.46(11) . 4_556 ?
Hg2 Sr2 Hg1 50.76(7) 4_556 4_556 ?
Hg5 Sr2 Hg1 101.92(8) 4_556 4_556 ?
Hg5 Sr2 Hg1 137.36(16) . 4_556 ?
Hg6 Sr2 Hg1 49.33(6) 4_556 4_556 ?
Hg6 Sr2 Hg1 85.53(12) . 4_556 ?
Hg2 Sr2 Hg1 170.90(17) 2 4_556 ?
Hg2 Sr2 Hg1 126.65(4) 5_556 4_556 ?
Hg12 Sr2 Hg1 121.15(15) . 4_556 ?
Hg12 Sr2 Hg1 98.33(10) 4_556 4_556 ?
Hg3 Sr2 Hg1 66.51(6) . . ?
Hg3 Sr2 Hg1 116.11(13) 4_556 . ?
Hg7 Sr2 Hg1 88.38(12) . . ?
Hg2 Sr2 Hg1 50.76(7) . . ?
Hg2 Sr2 Hg1 76.46(11) 4_556 . ?
Hg5 Sr2 Hg1 137.36(16) 4_556 . ?
Hg5 Sr2 Hg1 101.92(8) . . ?
Hg6 Sr2 Hg1 85.53(12) 4_556 . ?
Hg6 Sr2 Hg1 49.33(6) . . ?
Hg2 Sr2 Hg1 126.65(4) 2 . ?
Hg2 Sr2 Hg1 170.90(17) 5_556 . ?
Hg12 Sr2 Hg1 98.33(10) . . ?
Hg12 Sr2 Hg1 121.15(15) 4_556 . ?
Hg1 Sr2 Hg1 50.55(9) 4_556 . ?
Hg4 Sr3 Hg4 56.31(10) 4 . ?
Hg4 Sr3 Hg6 158.61(11) 4 . ?
Hg4 Sr3 Hg6 102.71(5) . . ?
Hg4 Sr3 Hg6 102.71(5) 4 4 ?
Hg4 Sr3 Hg6 158.61(11) . 4 ?
Hg6 Sr3 Hg6 97.79(14) . 4 ?
Hg4 Sr3 Hg4 126.05(16) 4 3_665 ?
Hg4 Sr3 Hg4 98.55(11) . 3_665 ?
Hg6 Sr3 Hg4 55.71(7) . 3_665 ?
Hg6 Sr3 Hg4 97.99(13) 4 3_665 ?
Hg4 Sr3 Hg4 98.55(11) 4 6_665 ?
Hg4 Sr3 Hg4 126.05(16) . 6_665 ?
Hg6 Sr3 Hg4 97.99(13) . 6_665 ?
Hg6 Sr3 Hg4 55.71(7) 4 6_665 ?
Hg4 Sr3 Hg4 55.56(10) 3_665 6_665 ?
Hg4 Sr3 Hg8 54.53(9) 4 . ?
Hg4 Sr3 Hg8 54.53(9) . . ?
Hg6 Sr3 Hg8 111.78(11) . . ?
Hg6 Sr3 Hg8 111.78(11) 4 . ?
Hg4 Sr3 Hg8 149.56(8) 3_665 . ?
Hg4 Sr3 Hg8 149.56(8) 6_665 . ?
Hg4 Sr3 Hg11 79.96(11) 4 . ?
Hg4 Sr3 Hg11 51.78(7) . . ?
Hg6 Sr3 Hg11 89.87(8) . . ?
Hg6 Sr3 Hg11 135.04(15) 4 . ?
Hg4 Sr3 Hg11 51.44(7) 3_665 . ?
Hg4 Sr3 Hg11 79.38(12) 6_665 . ?
Hg8 Sr3 Hg11 105.99(13) . . ?
Hg4 Sr3 Hg11 51.78(7) 4 4 ?
Hg4 Sr3 Hg11 79.96(11) . 4 ?
Hg6 Sr3 Hg11 135.04(15) . 4 ?
Hg6 Sr3 Hg11 89.87(8) 4 4 ?
Hg4 Sr3 Hg11 79.38(12) 3_665 4 ?
Hg4 Sr3 Hg11 51.44(7) 6_665 4 ?
Hg8 Sr3 Hg11 105.99(13) . 4 ?
Hg11 Sr3 Hg11 56.20(12) . 4 ?
Hg4 Sr3 Hg1 52.63(6) 4 4 ?
Hg4 Sr3 Hg1 108.89(13) . 4 ?
Hg6 Sr3 Hg1 148.33(15) . 4 ?
Hg6 Sr3 Hg1 50.57(4) 4 4 ?
Hg4 Sr3 Hg1 119.71(13) 3_665 4 ?
Hg4 Sr3 Hg1 64.93(6) 6_665 4 ?
Hg8 Sr3 Hg1 85.67(9) . 4 ?
Hg11 Sr3 Hg1 111.22(13) . 4 ?
Hg11 Sr3 Hg1 55.45(7) 4 4 ?
Hg4 Sr3 Hg1 108.89(13) 4 . ?
Hg4 Sr3 Hg1 52.63(6) . . ?
Hg6 Sr3 Hg1 50.57(4) . . ?
Hg6 Sr3 Hg1 148.33(15) 4 . ?
Hg4 Sr3 Hg1 64.93(6) 3_665 . ?
Hg4 Sr3 Hg1 119.71(13) 6_665 . ?
Hg8 Sr3 Hg1 85.67(9) . . ?
Hg11 Sr3 Hg1 55.45(7) . . ?
Hg11 Sr3 Hg1 111.22(13) 4 . ?
Hg1 Sr3 Hg1 160.94(17) 4 . ?
Hg4 Sr3 Hg3 86.28(10) 4 4 ?
Hg4 Sr3 Hg3 112.44(15) . 4 ?
Hg6 Sr3 Hg3 99.91(13) . 4 ?
Hg6 Sr3 Hg3 57.24(7) 4 4 ?
Hg4 Sr3 Hg3 144.88(16) 3_665 4 ?
Hg4 Sr3 Hg3 112.13(8) 6_665 4 ?
Hg8 Sr3 Hg3 57.93(9) . 4 ?
Hg11 Sr3 Hg3 163.37(17) . 4 ?
Hg11 Sr3 Hg3 120.82(7) 4 4 ?
Hg1 Sr3 Hg3 66.21(6) 4 4 ?
Hg1 Sr3 Hg3 122.02(13) . 4 ?
Hg4 Sr3 Hg3 112.44(15) 4 . ?
Hg4 Sr3 Hg3 86.28(10) . . ?
Hg6 Sr3 Hg3 57.24(7) . . ?
Hg6 Sr3 Hg3 99.91(13) 4 . ?
Hg4 Sr3 Hg3 112.13(8) 3_665 . ?
Hg4 Sr3 Hg3 144.88(16) 6_665 . ?
Hg8 Sr3 Hg3 57.93(9) . . ?
Hg11 Sr3 Hg3 120.82(7) . . ?
Hg11 Sr3 Hg3 163.37(17) 4 . ?
Hg1 Sr3 Hg3 122.02(13) 4 . ?
Hg1 Sr3 Hg3 66.21(6) . . ?
Hg3 Sr3 Hg3 56.50(10) 4 . ?
Hg4 Sr3 Hg9 137.88(13) 4 . ?
Hg4 Sr3 Hg9 137.88(13) . . ?
Hg6 Sr3 Hg9 53.75(8) . . ?
Hg6 Sr3 Hg9 53.75(8) 4 . ?
Hg4 Sr3 Hg9 94.01(13) 3_665 . ?
Hg4 Sr3 Hg9 94.01(13) 6_665 . ?
Hg8 Sr3 Hg9 98.43(14) . . ?
Hg11 Sr3 Hg9 142.06(12) . . ?
Hg11 Sr3 Hg9 142.06(12) 4 . ?
Hg1 Sr3 Hg9 99.02(9) 4 . ?
Hg1 Sr3 Hg9 99.02(9) . . ?
Hg3 Sr3 Hg9 51.87(8) 4 . ?
Hg3 Sr3 Hg9 51.87(8) . . ?
Hg4 Sr3 Hg10 147.25(10) 4 2_665 ?
Hg4 Sr3 Hg10 147.25(10) . 2_665 ?
Hg6 Sr3 Hg10 53.17(7) . 2_665 ?
Hg6 Sr3 Hg10 53.17(7) 4 2_665 ?
Hg4 Sr3 Hg10 50.75(8) 3_665 2_665 ?
Hg4 Sr3 Hg10 50.75(8) 6_665 2_665 ?
Hg8 Sr3 Hg10 148.61(17) . 2_665 ?
Hg11 Sr3 Hg10 101.62(13) . 2_665 ?
Hg11 Sr3 Hg10 101.62(13) 4 2_665 ?
Hg1 Sr3 Hg10 98.12(9) 4 2_665 ?
Hg1 Sr3 Hg10 98.12(9) . 2_665 ?
Hg3 Sr3 Hg10 95.00(12) 4 2_665 ?
Hg3 Sr3 Hg10 95.00(12) . 2_665 ?
Hg9 Sr3 Hg10 50.18(9) . 2_665 ?
Hg5 Sr4 Hg5 112.73(7) 3_565 . ?
Hg5 Sr4 Hg5 112.73(7) 3_565 2_665 ?
Hg5 Sr4 Hg5 112.73(7) . 2_665 ?
Hg5 Sr4 Hg10 97.90(6) 3_565 . ?
Hg5 Sr4 Hg10 58.29(5) . . ?
Hg5 Sr4 Hg10 148.41(9) 2_665 . ?
Hg5 Sr4 Hg10 58.29(5) 3_565 3_565 ?
Hg5 Sr4 Hg10 148.41(9) . 3_565 ?
Hg5 Sr4 Hg10 97.90(6) 2_665 3_565 ?
Hg10 Sr4 Hg10 91.54(9) . 3_565 ?
Hg5 Sr4 Hg10 148.41(9) 3_565 2_665 ?
Hg5 Sr4 Hg10 97.90(6) . 2_665 ?
Hg5 Sr4 Hg10 58.29(5) 2_665 2_665 ?
Hg10 Sr4 Hg10 91.54(9) . 2_665 ?
Hg10 Sr4 Hg10 91.54(9) 3_565 2_665 ?
Hg5 Sr4 Hg7 67.78(9) 3_565 2_665 ?
Hg5 Sr4 Hg7 102.75(12) . 2_665 ?
Hg5 Sr4 Hg7 55.84(7) 2_665 2_665 ?
Hg10 Sr4 Hg7 151.07(10) . 2_665 ?
Hg10 Sr4 Hg7 100.70(5) 3_565 2_665 ?
Hg10 Sr4 Hg7 113.99(7) 2_665 2_665 ?
Hg5 Sr4 Hg7 55.84(7) 3_565 3_565 ?
Hg5 Sr4 Hg7 67.78(9) . 3_565 ?
Hg5 Sr4 Hg7 102.75(12) 2_665 3_565 ?
Hg10 Sr4 Hg7 100.70(5) . 3_565 ?
Hg10 Sr4 Hg7 113.99(7) 3_565 3_565 ?
Hg10 Sr4 Hg7 151.07(10) 2_665 3_565 ?
Hg7 Sr4 Hg7 50.37(8) 2_665 3_565 ?
Hg5 Sr4 Hg7 102.75(12) 3_565 . ?
Hg5 Sr4 Hg7 55.84(7) . . ?
Hg5 Sr4 Hg7 67.78(9) 2_665 . ?
Hg10 Sr4 Hg7 113.99(7) . . ?
Hg10 Sr4 Hg7 151.07(10) 3_565 . ?
Hg10 Sr4 Hg7 100.70(5) 2_665 . ?
Hg7 Sr4 Hg7 50.37(8) 2_665 . ?
Hg7 Sr4 Hg7 50.37(8) 3_565 . ?
Hg5 Sr4 Hg6 56.37(4) 3_565 3_565 ?
Hg5 Sr4 Hg6 60.27(5) . 3_565 ?
Hg5 Sr4 Hg6 152.69(15) 2_665 3_565 ?
Hg10 Sr4 Hg6 54.03(4) . 3_565 ?
Hg10 Sr4 Hg6 95.64(6) 3_565 3_565 ?
Hg10 Sr4 Hg6 144.89(10) 2_665 3_565 ?
Hg7 Sr4 Hg6 98.37(10) 2_665 3_565 ?
Hg7 Sr4 Hg6 49.96(6) 3_565 3_565 ?
Hg7 Sr4 Hg6 89.28(9) . 3_565 ?
Hg5 Sr4 Hg6 60.27(5) 3_565 2_665 ?
Hg5 Sr4 Hg6 152.69(15) . 2_665 ?
Hg5 Sr4 Hg6 56.37(4) 2_665 2_665 ?
Hg10 Sr4 Hg6 144.89(10) . 2_665 ?
Hg10 Sr4 Hg6 54.03(4) 3_565 2_665 ?
Hg10 Sr4 Hg6 95.64(6) 2_665 2_665 ?
Hg7 Sr4 Hg6 49.96(6) 2_665 2_665 ?
Hg7 Sr4 Hg6 89.28(9) 3_565 2_665 ?
Hg7 Sr4 Hg6 98.37(10) . 2_665 ?
Hg6 Sr4 Hg6 116.28(5) 3_565 2_665 ?
Hg5 Sr4 Hg6 152.69(15) 3_565 . ?
Hg5 Sr4 Hg6 56.37(4) . . ?
Hg5 Sr4 Hg6 60.27(5) 2_665 . ?
Hg10 Sr4 Hg6 95.64(6) . . ?
Hg10 Sr4 Hg6 144.89(10) 3_565 . ?
Hg10 Sr4 Hg6 54.03(4) 2_665 . ?
Hg7 Sr4 Hg6 89.28(9) 2_665 . ?
Hg7 Sr4 Hg6 98.37(10) 3_565 . ?
Hg7 Sr4 Hg6 49.96(5) . . ?
Hg6 Sr4 Hg6 116.28(5) 3_565 . ?
Hg6 Sr4 Hg6 116.28(5) 2_665 . ?
Hg5 Sr4 Hg9 54.59(5) 3_565 3_565 ?
Hg5 Sr4 Hg9 100.53(5) . 3_565 ?
Hg5 Sr4 Hg9 146.40(8) 2_665 3_565 ?
Hg10 Sr4 Hg9 50.72(7) . 3_565 ?
Hg10 Sr4 Hg9 48.50(7) 3_565 3_565 ?
Hg10 Sr4 Hg9 113.92(13) 2_665 3_565 ?
Hg7 Sr4 Hg9 122.34(7) 2_665 3_565 ?
Hg7 Sr4 Hg9 93.86(5) 3_565 3_565 ?
Hg7 Sr4 Hg9 141.10(9) . 3_565 ?
Hg6 Sr4 Hg9 52.15(4) 3_565 3_565 ?
Hg6 Sr4 Hg9 95.43(5) 2_665 3_565 ?
Hg6 Sr4 Hg9 145.95(9) . 3_565 ?
Hg5 Sr4 Hg9 146.40(8) 3_565 . ?
Hg5 Sr4 Hg9 54.59(5) . . ?
Hg5 Sr4 Hg9 100.53(5) 2_665 . ?
Hg10 Sr4 Hg9 48.50(7) . . ?
Hg10 Sr4 Hg9 113.92(13) 3_565 . ?
Hg10 Sr4 Hg9 50.72(7) 2_665 . ?
Hg7 Sr4 Hg9 141.10(9) 2_665 . ?
Hg7 Sr4 Hg9 122.34(7) 3_565 . ?
Hg7 Sr4 Hg9 93.86(5) . . ?
Hg6 Sr4 Hg9 95.43(5) 3_565 . ?
Hg6 Sr4 Hg9 145.95(9) 2_665 . ?
Hg6 Sr4 Hg9 52.15(4) . . ?
Hg9 Sr4 Hg9 94.66(9) 3_565 . ?
Hg5 Sr4 Hg9 100.53(5) 3_565 2_665 ?
Hg5 Sr4 Hg9 146.40(8) . 2_665 ?
Hg5 Sr4 Hg9 54.59(5) 2_665 2_665 ?
Hg10 Sr4 Hg9 113.92(13) . 2_665 ?
Hg10 Sr4 Hg9 50.72(7) 3_565 2_665 ?
Hg10 Sr4 Hg9 48.50(7) 2_665 2_665 ?
Hg7 Sr4 Hg9 93.86(5) 2_665 2_665 ?
Hg7 Sr4 Hg9 141.10(9) 3_565 2_665 ?
Hg7 Sr4 Hg9 122.34(7) . 2_665 ?
Hg6 Sr4 Hg9 145.95(9) 3_565 2_665 ?
Hg6 Sr4 Hg9 52.15(4) 2_665 2_665 ?
Hg6 Sr4 Hg9 95.43(5) . 2_665 ?
Hg9 Sr4 Hg9 94.66(9) 3_565 2_665 ?
Hg9 Sr4 Hg9 94.66(9) . 2_665 ?
Hg5 Sr4 HgX 105.97(8) 3_565 4 ?
Hg5 Sr4 HgX 105.97(8) . 4 ?
Hg5 Sr4 HgX 105.97(8) 2_665 4 ?
Hg10 Sr4 HgX 55.83(7) . 4 ?
Hg10 Sr4 HgX 55.83(7) 3_565 4 ?
Hg10 Sr4 HgX 55.83(7) 2_665 4 ?
Hg7 Sr4 HgX 150.57(5) 2_665 4 ?
Hg7 Sr4 HgX 150.57(5) 3_565 4 ?
Hg7 Sr4 HgX 150.57(5) . 4 ?
Hg6 Sr4 HgX 101.26(8) 3_565 4 ?
Hg6 Sr4 HgX 101.26(8) 2_665 4 ?
Hg6 Sr4 HgX 101.26(8) . 4 ?
Hg9 Sr4 HgX 58.10(7) 3_565 4 ?
Hg9 Sr4 HgX 58.10(7) . 4 ?
Hg9 Sr4 HgX 58.10(6) 2_665 4 ?
Hg5 Sr4 Sr4 105.97(8) 3_565 4 ?
Hg5 Sr4 Sr4 105.97(8) . 4 ?
Hg5 Sr4 Sr4 105.97(8) 2_665 4 ?
Hg10 Sr4 Sr4 55.83(7) . 4 ?
Hg10 Sr4 Sr4 55.83(7) 3_565 4 ?
Hg10 Sr4 Sr4 55.83(7) 2_665 4 ?
Hg7 Sr4 Sr4 150.57(5) 2_665 4 ?
Hg7 Sr4 Sr4 150.57(5) 3_565 4 ?
Hg7 Sr4 Sr4 150.57(5) . 4 ?
Hg6 Sr4 Sr4 101.26(8) 3_565 4 ?
Hg6 Sr4 Sr4 101.26(8) 2_665 4 ?
Hg6 Sr4 Sr4 101.26(8) . 4 ?
Hg9 Sr4 Sr4 58.10(7) 3_565 4 ?
Hg9 Sr4 Sr4 58.10(7) . 4 ?
Hg9 Sr4 Sr4 58.10(6) 2_665 4 ?
HgX Sr4 Sr4 0.0 4 4 ?
Hg6 Hg1 Hg2 107.55(7) . . ?
Hg6 Hg1 Hg1 106.44(4) . 4_556 ?
Hg2 Hg1 Hg1 91.67(5) . 4_556 ?
Hg6 Hg1 Hg4 125.82(6) . . ?
Hg2 Hg1 Hg4 64.98(6) . . ?
Hg1 Hg1 Hg4 126.63(4) 4_556 . ?
Hg6 Hg1 Hg13 123.95(6) . . ?
Hg2 Hg1 Hg13 125.79(6) . . ?
Hg1 Hg1 Hg13 60.41(3) 4_556 . ?
Hg4 Hg1 Hg13 94.13(5) . . ?
Hg6 Hg1 Hg11 104.02(6) . . ?
Hg2 Hg1 Hg11 121.92(7) . . ?
Hg1 Hg1 Hg11 123.84(5) 4_556 . ?
Hg4 Hg1 Hg11 56.98(4) . . ?
Hg13 Hg1 Hg11 63.43(5) . . ?
Hg6 Hg1 Sr1 62.60(9) . 3_665 ?
Hg2 Hg1 Sr1 146.61(10) . 3_665 ?
Hg1 Hg1 Sr1 64.02(5) 4_556 3_665 ?
Hg4 Hg1 Sr1 147.80(10) . 3_665 ?
Hg13 Hg1 Sr1 63.40(9) . 3_665 ?
Hg11 Hg1 Sr1 91.31(9) . 3_665 ?
Hg6 Hg1 Sr3 64.08(9) . . ?
Hg2 Hg1 Sr3 90.50(10) . . ?
Hg1 Hg1 Sr3 170.47(9) 4_556 . ?
Hg4 Hg1 Sr3 62.51(9) . . ?
Hg13 Hg1 Sr3 124.85(10) . . ?
Hg11 Hg1 Sr3 62.06(10) . . ?
Sr1 Hg1 Sr3 110.04(11) 3_665 . ?
Hg6 Hg1 Sr1 165.35(10) . . ?
Hg2 Hg1 Sr1 63.12(9) . . ?
Hg1 Hg1 Sr1 64.32(5) 4_556 . ?
Hg4 Hg1 Sr1 62.32(6) . . ?
Hg13 Hg1 Sr1 62.92(8) . . ?
Hg11 Hg1 Sr1 90.63(8) . . ?
Sr1 Hg1 Sr1 118.20(13) 3_665 . ?
Sr3 Hg1 Sr1 124.70(10) . . ?
Hg6 Hg1 Sr2 64.36(8) . . ?
Hg2 Hg1 Sr2 62.63(9) . . ?
Hg1 Hg1 Sr2 64.72(4) 4_556 . ?
Hg4 Hg1 Sr2 126.65(9) . . ?
Hg13 Hg1 Sr2 124.37(6) . . ?
Hg11 Hg1 Sr2 168.10(9) . . ?
Sr1 Hg1 Sr2 85.51(12) 3_665 . ?
Sr3 Hg1 Sr2 108.33(10) . . ?
Sr1 Hg1 Sr2 100.99(11) . . ?
Hg6 Hg1 Hg4 56.30(5) . 3_665 ?
Hg2 Hg1 Hg4 147.26(7) . 3_665 ?
Hg1 Hg1 Hg4 119.33(3) 4_556 3_665 ?
Hg4 Hg1 Hg4 99.79(7) . 3_665 ?
Hg13 Hg1 Hg4 82.11(4) . 3_665 ?
Hg11 Hg1 Hg4 50.57(3) . 3_665 ?
Sr1 Hg1 Hg4 56.66(5) 3_665 3_665 ?
Sr3 Hg1 Hg4 57.17(9) . 3_665 ?
Sr1 Hg1 Hg4 137.61(10) . 3_665 ?
Sr2 Hg1 Hg4 119.02(9) . 3_665 ?
Hg6 Hg1 Hg3 57.17(5) . . ?
Hg2 Hg1 Hg3 52.58(5) . . ?
Hg1 Hg1 Hg3 117.88(3) 4_556 . ?
Hg4 Hg1 Hg3 86.15(5) . . ?
Hg13 Hg1 Hg3 177.97(6) . . ?
Hg11 Hg1 Hg3 118.27(7) . . ?
Sr1 Hg1 Hg3 117.15(10) 3_665 . ?
Sr3 Hg1 Hg3 57.02(9) . . ?
Sr1 Hg1 Hg3 115.56(10) . . ?
Sr2 Hg1 Hg3 54.15(5) . . ?
Hg4 Hg1 Hg3 99.83(5) 3_665 . ?
Hg5 Hg2 Hg12 116.32(7) 3 . ?
Hg5 Hg2 Hg1 114.96(7) 3 . ?
Hg12 Hg2 Hg1 128.28(7) . . ?
Hg5 Hg2 Hg3 135.76(8) 3 . ?
Hg12 Hg2 Hg3 62.06(6) . . ?
Hg1 Hg2 Hg3 76.98(6) . . ?
Hg5 Hg2 Hg2 100.47(5) 3 4_556 ?
Hg12 Hg2 Hg2 88.83(7) . 4_556 ?
Hg1 Hg2 Hg2 88.33(5) . 4_556 ?
Hg3 Hg2 Hg2 123.05(5) . 4_556 ?
Hg5 Hg2 Hg4 63.38(6) 3 . ?
Hg12 Hg2 Hg4 148.97(10) . . ?
Hg1 Hg2 Hg4 58.14(5) . . ?
Hg3 Hg2 Hg4 95.71(7) . . ?
Hg2 Hg2 Hg4 122.16(4) 4_556 . ?
Hg5 Hg2 Hg8 73.73(7) 3 . ?
Hg12 Hg2 Hg8 92.66(9) . . ?
Hg1 Hg2 Hg8 95.23(7) . . ?
Hg3 Hg2 Hg8 62.53(6) . . ?
Hg2 Hg2 Hg8 174.07(5) 4_556 . ?
Hg4 Hg2 Hg8 56.69(6) . . ?
Hg5 Hg2 Sr1 63.22(10) 3 . ?
Hg12 Hg2 Sr1 148.91(10) . . ?
Hg1 Hg2 Sr1 65.62(10) . . ?
Hg3 Hg2 Sr1 142.34(11) . . ?
Hg2 Hg2 Sr1 62.10(5) 4_556 . ?
Hg4 Hg2 Sr1 61.34(6) . . ?
Hg8 Hg2 Sr1 115.17(8) . . ?
Hg5 Hg2 Sr2 162.64(8) 3 . ?
Hg12 Hg2 Sr2 66.65(10) . . ?
Hg1 Hg2 Sr2 66.61(9) . . ?
Hg3 Hg2 Sr2 61.46(6) . . ?
Hg2 Hg2 Sr2 62.18(5) 4_556 . ?
Hg4 Hg2 Sr2 123.86(10) . . ?
Hg8 Hg2 Sr2 123.63(8) . . ?
Sr1 Hg2 Sr2 104.87(11) . . ?
Hg5 Hg2 Hg3 63.25(5) 3 3 ?
Hg12 Hg2 Hg3 57.78(5) . 3 ?
Hg1 Hg2 Hg3 152.35(8) . 3 ?
Hg3 Hg2 Hg3 86.63(7) . 3 ?
Hg2 Hg2 Hg3 119.32(4) 4_556 3 ?
Hg4 Hg2 Hg3 102.42(6) . 3 ?
Hg8 Hg2 Hg3 57.25(6) . 3 ?
Sr1 Hg2 Hg3 125.42(11) . 3 ?
Sr2 Hg2 Hg3 124.11(10) . 3 ?
Hg5 Hg2 Sr2 64.09(9) 3 3 ?
Hg12 Hg2 Sr2 65.66(9) . 3 ?
Hg1 Hg2 Sr2 149.10(9) . 3 ?
Hg3 Hg2 Sr2 126.94(10) . 3 ?
Hg2 Hg2 Sr2 62.79(5) 4_556 3 ?
Hg4 Hg2 Sr2 127.10(10) . 3 ?
Hg8 Hg2 Sr2 112.71(8) . 3 ?
Sr1 Hg2 Sr2 89.74(12) . 3 ?
Sr2 Hg2 Sr2 105.14(14) . 3 ?
Hg3 Hg2 Sr2 57.61(6) 3 3 ?
Hg9 Hg3 Hg14 107.54(6) . . ?
Hg9 Hg3 Hg2 149.76(8) . . ?
Hg14 Hg3 Hg2 92.79(6) . . ?
Hg9 Hg3 Hg12 151.97(8) . . ?
Hg14 Hg3 Hg12 66.38(6) . . ?
Hg2 Hg3 Hg12 57.04(5) . . ?
Hg9 Hg3 Hg8 64.18(7) . 2 ?
Hg14 Hg3 Hg8 58.06(5) . 2 ?
Hg2 Hg3 Hg8 145.33(8) . 2 ?
Hg12 Hg3 Hg8 91.66(6) . 2 ?
Hg9 Hg3 Hg3 57.28(4) . 4 ?
Hg14 Hg3 Hg3 57.59(3) . 4 ?
Hg2 Hg3 Hg3 123.05(5) . 4 ?
Hg12 Hg3 Hg3 123.97(6) . 4 ?
Hg8 Hg3 Hg3 59.63(4) 2 4 ?
Hg9 Hg3 Hg6 58.77(5) . . ?
Hg14 Hg3 Hg6 164.08(6) . . ?
Hg2 Hg3 Hg6 97.06(6) . . ?
Hg12 Hg3 Hg6 129.54(8) . . ?
Hg8 Hg3 Hg6 115.83(7) 2 . ?
Hg3 Hg3 Hg6 106.49(4) 4 . ?
Hg9 Hg3 Hg8 110.07(6) . . ?
Hg14 Hg3 Hg8 57.00(5) . . ?
Hg2 Hg3 Hg8 62.51(5) . . ?
Hg12 Hg3 Hg8 89.89(6) . . ?
Hg8 Hg3 Hg8 107.40(7) 2 . ?
Hg3 Hg3 Hg8 60.58(3) 4 . ?
Hg6 Hg3 Hg8 117.39(7) . . ?
Hg9 Hg3 Sr2 112.12(10) . . ?
Hg14 Hg3 Sr2 132.42(10) . . ?
Hg2 Hg3 Sr2 64.42(10) . . ?
Hg12 Hg3 Sr2 66.22(10) . . ?
Hg8 Hg3 Sr2 119.71(10) 2 . ?
Hg3 Hg3 Sr2 169.16(9) 4 . ?
Hg6 Hg3 Sr2 63.43(10) . . ?
Hg8 Hg3 Sr2 126.54(10) . . ?
Hg9 Hg3 Hg5 58.96(5) . . ?
Hg14 Hg3 Hg5 124.61(6) . . ?
Hg2 Hg3 Hg5 126.18(7) . . ?
Hg12 Hg3 Hg5 100.66(6) . . ?
Hg8 Hg3 Hg5 69.50(6) 2 . ?
Hg3 Hg3 Hg5 110.11(4) 4 . ?
Hg6 Hg3 Hg5 57.69(5) . . ?
Hg8 Hg3 Hg5 169.00(7) . . ?
Sr2 Hg3 Hg5 61.77(10) . . ?
Hg9 Hg3 Hg2 99.90(7) . 2 ?
Hg14 Hg3 Hg2 86.28(5) . 2 ?
Hg2 Hg3 Hg2 103.63(8) . 2 ?
Hg12 Hg3 Hg2 53.47(4) . 2 ?
Hg8 Hg3 Hg2 59.93(5) 2 2 ?
Hg3 Hg3 Hg2 119.32(4) 4 2 ?
Hg6 Hg3 Hg2 103.41(6) . 2 ?
Hg8 Hg3 Hg2 137.71(7) . 2 ?
Sr2 Hg3 Hg2 62.25(10) . 2 ?
Hg5 Hg3 Hg2 50.67(5) . 2 ?
Hg9 Hg3 Sr3 64.17(9) . . ?
Hg14 Hg3 Sr3 107.24(8) . . ?
Hg2 Hg3 Sr3 88.84(9) . . ?
Hg12 Hg3 Sr3 143.60(10) . . ?
Hg8 Hg3 Sr3 115.99(7) 2 . ?
Hg3 Hg3 Sr3 61.75(5) 4 . ?
Hg6 Hg3 Sr3 60.68(8) . . ?
Hg8 Hg3 Sr3 60.50(9) . . ?
Sr2 Hg3 Sr3 112.99(11) . . ?
Hg5 Hg3 Sr3 110.71(10) . . ?
Hg2 Hg3 Sr3 161.33(10) 2 . ?
Hg9 Hg3 Hg1 100.70(7) . . ?
Hg14 Hg3 Hg1 135.94(6) . . ?
Hg2 Hg3 Hg1 50.45(4) . . ?
Hg12 Hg3 Hg1 101.45(6) . . ?
Hg8 Hg3 Hg1 164.02(8) 2 . ?
Hg3 Hg3 Hg1 117.88(3) 4 . ?
Hg6 Hg3 Hg1 48.44(4) . . ?
Hg8 Hg3 Hg1 81.97(6) . . ?
Sr2 Hg3 Hg1 59.34(9) . . ?
Hg5 Hg3 Hg1 98.80(6) . . ?
Hg2 Hg3 Hg1 121.58(6) 2 . ?
Sr3 Hg3 Hg1 56.77(6) . . ?
Hg11 Hg4 Hg10 130.37(8) . 3 ?
Hg11 Hg4 Hg1 64.47(6) . . ?
Hg10 Hg4 Hg1 164.98(8) 3 . ?
Hg11 Hg4 Hg8 128.03(8) . . ?
Hg10 Hg4 Hg8 70.39(7) 3 . ?
Hg1 Hg4 Hg8 98.98(7) . . ?
Hg11 Hg4 Hg4 90.45(7) . 4 ?
Hg10 Hg4 Hg4 57.78(4) 3 4 ?
Hg1 Hg4 Hg4 126.63(4) . 4 ?
Hg8 Hg4 Hg4 59.23(4) . 4 ?
Hg11 Hg4 Hg6 103.22(6) . 2_655 ?
Hg10 Hg4 Hg6 60.49(5) 3 2_655 ?
Hg1 Hg4 Hg6 122.95(6) . 2_655 ?
Hg8 Hg4 Hg6 124.90(7) . 2_655 ?
Hg4 Hg4 Hg6 107.82(4) 4 2_655 ?
Hg11 Hg4 Hg2 121.31(7) . . ?
Hg10 Hg4 Hg2 108.16(7) 3 . ?
Hg1 Hg4 Hg2 56.88(5) . . ?
Hg8 Hg4 Hg2 63.30(5) . . ?
Hg4 Hg4 Hg2 122.16(4) 4 . ?
Hg6 Hg4 Hg2 109.28(6) 2_655 . ?
Hg11 Hg4 Hg5 156.69(9) . 3 ?
Hg10 Hg4 Hg5 62.39(5) 3 3 ?
Hg1 Hg4 Hg5 104.82(6) . 3 ?
Hg8 Hg4 Hg5 72.47(6) . 3 ?
Hg4 Hg4 Hg5 111.66(4) 4 3 ?
Hg6 Hg4 Hg5 63.97(5) 2_655 3 ?
Hg2 Hg4 Hg5 53.29(5) . 3 ?
Hg11 Hg4 Sr3 65.07(10) . . ?
Hg10 Hg4 Sr3 116.50(8) 3 . ?
Hg1 Hg4 Sr3 64.86(6) . . ?
Hg8 Hg4 Sr3 63.45(10) . . ?
Hg4 Hg4 Sr3 61.85(5) 4 . ?
Hg6 Hg4 Sr3 162.94(10) 2_655 . ?
Hg2 Hg4 Sr3 87.72(9) . . ?
Hg5 Hg4 Sr3 131.33(11) 3 . ?
Hg11 Hg4 Sr1 96.50(11) . . ?
Hg10 Hg4 Sr1 110.43(11) 3 . ?
Hg1 Hg4 Sr1 65.48(10) . . ?
Hg8 Hg4 Sr1 122.00(10) . . ?
Hg4 Hg4 Sr1 167.87(10) 4 . ?
Hg6 Hg4 Sr1 60.93(10) 2_655 . ?
Hg2 Hg4 Sr1 62.00(10) . . ?
Hg5 Hg4 Sr1 60.45(10) 3 . ?
Sr3 Hg4 Sr1 130.20(11) . . ?
Hg11 Hg4 Sr3 64.52(9) . 2_655 ?
Hg10 Hg4 Sr3 66.88(10) 3 2_655 ?
Hg1 Hg4 Sr3 128.12(10) . 2_655 ?
Hg8 Hg4 Sr3 119.48(7) . 2_655 ?
Hg4 Hg4 Sr3 62.22(5) 4 2_655 ?
Hg6 Hg4 Sr3 62.01(8) 2_655 2_655 ?
Hg2 Hg4 Sr3 171.16(10) . 2_655 ?
Hg5 Hg4 Sr3 118.51(10) 3 2_655 ?
Sr3 Hg4 Sr3 101.02(15) . 2_655 ?
Sr1 Hg4 Sr3 112.06(10) . 2_655 ?
Hg11 Hg4 Hg1 56.24(5) . 2_655 ?
Hg10 Hg4 Hg1 104.24(7) 3 2_655 ?
Hg1 Hg4 Hg1 86.06(6) . 2_655 ?
Hg8 Hg4 Hg1 174.49(7) . 2_655 ?
Hg4 Hg4 Hg1 119.33(3) 4 2_655 ?
Hg6 Hg4 Hg1 49.79(5) 2_655 2_655 ?
Hg2 Hg4 Hg1 118.50(6) . 2_655 ?
Hg5 Hg4 Hg1 104.19(6) 3 2_655 ?
Sr3 Hg4 Hg1 121.18(10) . 2_655 ?
Sr1 Hg4 Hg1 58.12(9) . 2_655 ?
Sr3 Hg4 Hg1 57.90(6) 2_655 2_655 ?
Hg2 Hg5 Hg9 109.70(8) 2 . ?
Hg2 Hg5 Hg7 121.62(7) 2 . ?
Hg9 Hg5 Hg7 109.33(7) . . ?
Hg2 Hg5 Hg6 119.48(7) 2 . ?
Hg9 Hg5 Hg6 58.62(6) . . ?
Hg7 Hg5 Hg6 55.12(6) . . ?
Hg2 Hg5 Hg10 110.55(8) 2 . ?
Hg9 Hg5 Hg10 53.16(6) . . ?
Hg7 Hg5 Hg10 127.50(8) . . ?
Hg6 Hg5 Hg10 104.49(7) . . ?
Hg2 Hg5 Hg4 63.32(5) 2 2 ?
Hg9 Hg5 Hg4 95.55(7) . 2 ?
Hg7 Hg5 Hg4 148.68(8) . 2 ?
Hg6 Hg5 Hg4 154.00(8) . 2 ?
Hg10 Hg5 Hg4 55.14(6) . 2 ?
Hg2 Hg5 Sr4 172.74(9) 2 . ?
Hg9 Hg5 Sr4 67.65(9) . . ?
Hg7 Hg5 Sr4 65.36(8) . . ?
Hg6 Hg5 Sr4 65.48(4) . . ?
Hg10 Hg5 Sr4 62.32(8) . . ?
Hg4 Hg5 Sr4 109.79(7) 2 . ?
Hg2 Hg5 Sr1 65.95(11) 2 2 ?
Hg9 Hg5 Sr1 157.26(9) . 2 ?
Hg7 Hg5 Sr1 90.55(10) . 2 ?
Hg6 Hg5 Sr1 143.82(9) . 2 ?
Hg10 Hg5 Sr1 106.08(9) . 2 ?
Hg4 Hg5 Sr1 62.17(7) 2 2 ?
Sr4 Hg5 Sr1 113.66(12) . 2 ?
Hg2 Hg5 Hg3 66.07(5) 2 . ?
Hg9 Hg5 Hg3 55.49(6) . . ?
Hg7 Hg5 Hg3 105.56(7) . . ?
Hg6 Hg5 Hg3 60.31(5) . . ?
Hg10 Hg5 Hg3 100.00(7) . . ?
Hg4 Hg5 Hg3 104.14(6) 2 . ?
Sr4 Hg5 Hg3 115.30(7) . . ?
Sr1 Hg5 Hg3 130.83(11) 2 . ?
Hg2 Hg5 Hg6 112.22(7) 2 3_565 ?
Hg9 Hg5 Hg6 105.94(7) . 3_565 ?
Hg7 Hg5 Hg6 96.48(7) . 3_565 ?
Hg6 Hg5 Hg6 128.27(7) . 3_565 ?
Hg10 Hg5 Hg6 56.03(5) . 3_565 ?
Hg4 Hg5 Hg6 57.46(5) 2 3_565 ?
Sr4 Hg5 Hg6 63.25(4) . 3_565 ?
Sr1 Hg5 Hg6 59.47(9) 2 3_565 ?
Hg3 Hg5 Hg6 154.83(7) . 3_565 ?
Hg2 Hg5 Sr2 66.43(10) 2 . ?
Hg9 Hg5 Sr2 106.73(9) . . ?
Hg7 Hg5 Sr2 61.79(9) . . ?
Hg6 Hg5 Sr2 63.27(9) . . ?
Hg10 Hg5 Sr2 158.61(9) . . ?
Hg4 Hg5 Sr2 129.37(11) 2 . ?
Sr4 Hg5 Sr2 120.64(11) . . ?
Sr1 Hg5 Sr2 92.16(10) 2 . ?
Hg3 Hg5 Sr2 58.95(7) . . ?
Hg6 Hg5 Sr2 145.35(8) 3_565 . ?
Hg2 Hg5 Hg8 58.44(6) 2 2 ?
Hg9 Hg5 Hg8 56.95(6) . 2 ?
Hg7 Hg5 Hg8 158.88(8) . 2 ?
Hg6 Hg5 Hg8 105.09(7) . 2 ?
Hg10 Hg5 Hg8 60.01(6) . 2 ?
Hg4 Hg5 Hg8 52.35(5) 2 2 ?
Sr4 Hg5 Hg8 116.01(9) . 2 ?
Sr1 Hg5 Hg8 106.70(10) 2 2 ?
Hg3 Hg5 Hg8 53.90(5) . 2 ?
Hg6 Hg5 Hg8 102.71(6) 3_565 2 ?
Sr2 Hg5 Hg8 104.52(9) . 2 ?
Hg2 Hg5 Hg7 123.30(7) 2 3_565 ?
Hg9 Hg5 Hg7 126.32(8) . 3_565 ?
Hg7 Hg5 Hg7 49.61(8) . 3_565 ?
Hg6 Hg5 Hg7 98.19(6) . 3_565 ?
Hg10 Hg5 Hg7 97.36(6) . 3_565 ?
Hg4 Hg5 Hg7 100.32(6) 2 3_565 ?
Sr4 Hg5 Hg7 58.70(8) . 3_565 ?
Sr1 Hg5 Hg7 59.15(11) 2 3_565 ?
Hg3 Hg5 Hg7 155.18(7) . 3_565 ?
Hg6 Hg5 Hg7 48.21(5) 3_565 3_565 ?
Sr2 Hg5 Hg7 101.64(8) . 3_565 ?
Hg8 Hg5 Hg7 150.74(7) 2 3_565 ?
Hg1 Hg6 Hg7 110.65(7) . . ?
Hg1 Hg6 Hg9 121.00(7) . . ?
Hg7 Hg6 Hg9 116.45(7) . . ?
Hg1 Hg6 Hg10 121.83(7) . 2_665 ?
Hg7 Hg6 Hg10 120.39(7) . 2_665 ?
Hg9 Hg6 Hg10 57.09(6) . 2_665 ?
Hg1 Hg6 Hg4 73.91(6) . 3_665 ?
Hg7 Hg6 Hg4 122.43(8) . 3_665 ?
Hg9 Hg6 Hg4 106.09(6) . 3_665 ?
Hg10 Hg6 Hg4 56.54(6) 2_665 3_665 ?
Hg1 Hg6 Hg5 123.80(7) . . ?
Hg7 Hg6 Hg5 61.71(7) . . ?
Hg9 Hg6 Hg5 59.83(6) . . ?
Hg10 Hg6 Hg5 104.53(7) 2_665 . ?
Hg4 Hg6 Hg5 160.79(7) 3_665 . ?
Hg1 Hg6 Hg3 74.39(6) . . ?
Hg7 Hg6 Hg3 112.30(8) . . ?
Hg9 Hg6 Hg3 56.38(6) . . ?
Hg10 Hg6 Hg3 107.44(7) 2_665 . ?
Hg4 Hg6 Hg3 123.33(6) 3_665 . ?
Hg5 Hg6 Hg3 62.00(6) . . ?
Hg1 Hg6 Sr1 66.30(10) . 3_665 ?
Hg7 Hg6 Sr1 67.81(10) . 3_665 ?
Hg9 Hg6 Sr1 165.53(10) . 3_665 ?
Hg10 Hg6 Sr1 108.53(10) 2_665 3_665 ?
Hg4 Hg6 Sr1 62.49(8) 3_665 3_665 ?
Hg5 Hg6 Sr1 128.61(9) . 3_665 ?
Hg3 Hg6 Sr1 136.56(10) . 3_665 ?
Hg1 Hg6 Hg5 119.13(7) . 2_665 ?
Hg7 Hg6 Hg5 72.27(7) . 2_665 ?
Hg9 Hg6 Hg5 107.77(7) . 2_665 ?
Hg10 Hg6 Hg5 59.17(6) 2_665 2_665 ?
Hg4 Hg6 Hg5 58.57(5) 3_665 2_665 ?
Hg5 Hg6 Hg5 110.86(7) . 2_665 ?
Hg3 Hg6 Hg5 164.12(7) . 2_665 ?
Sr1 Hg6 Hg5 59.29(9) 3_665 2_665 ?
Hg1 Hg6 Sr3 65.35(8) . . ?
Hg7 Hg6 Sr3 173.47(11) . . ?
Hg9 Hg6 Sr3 63.99(9) . . ?
Hg10 Hg6 Sr3 65.69(8) 2_665 . ?
Hg4 Hg6 Sr3 62.28(10) 3_665 . ?
Hg5 Hg6 Sr3 115.57(10) . . ?
Hg3 Hg6 Sr3 62.08(9) . . ?
Sr1 Hg6 Sr3 113.52(12) 3_665 . ?
Hg5 Hg6 Sr3 114.07(10) 2_665 . ?
Hg1 Hg6 Sr2 66.30(9) . . ?
Hg7 Hg6 Sr2 63.04(9) . . ?
Hg9 Hg6 Sr2 106.32(9) . . ?
Hg10 Hg6 Sr2 163.32(9) 2_665 . ?
Hg4 Hg6 Sr2 137.67(10) 3_665 . ?
Hg5 Hg6 Sr2 61.54(9) . . ?
Hg3 Hg6 Sr2 58.88(7) . . ?
Sr1 Hg6 Sr2 88.00(10) 3_665 . ?
Hg5 Hg6 Sr2 132.31(8) 2_665 . ?
Sr3 Hg6 Sr2 110.44(11) . . ?
Hg1 Hg6 Sr4 173.86(9) . . ?
Hg7 Hg6 Sr4 64.53(8) . . ?
Hg9 Hg6 Sr4 65.14(8) . . ?
Hg10 Hg6 Sr4 60.73(8) 2_665 . ?
Hg4 Hg6 Sr4 105.11(6) 3_665 . ?
Hg5 Hg6 Sr4 58.15(4) . . ?
Hg3 Hg6 Sr4 110.67(6) . . ?
Sr1 Hg6 Sr4 107.76(11) 3_665 . ?
Hg5 Hg6 Sr4 56.48(4) 2_665 . ?
Sr3 Hg6 Sr4 119.82(11) . . ?
Sr2 Hg6 Sr4 112.86(10) . . ?
Hg6 Hg7 Hg6 105.28(9) . 4_556 ?
Hg6 Hg7 Hg7 112.28(9) . 2_665 ?
Hg6 Hg7 Hg7 112.28(9) 4_556 2_665 ?
Hg6 Hg7 Hg7 126.86(5) . 3_565 ?
Hg6 Hg7 Hg7 126.86(5) 4_556 3_565 ?
Hg7 Hg7 Hg7 60.0 2_665 3_565 ?
Hg6 Hg7 Hg5 63.17(5) . . ?
Hg6 Hg7 Hg5 128.12(9) 4_556 . ?
Hg7 Hg7 Hg5 118.86(7) 2_665 . ?
Hg7 Hg7 Hg5 75.83(10) 3_565 . ?
Hg6 Hg7 Hg5 128.12(9) . 4_556 ?
Hg6 Hg7 Hg5 63.17(5) 4_556 4_556 ?
Hg7 Hg7 Hg5 118.86(7) 2_665 4_556 ?
Hg7 Hg7 Hg5 75.83(10) 3_565 4_556 ?
Hg5 Hg7 Hg5 84.48(10) . 4_556 ?
Hg6 Hg7 Sr2 66.27(7) . . ?
Hg6 Hg7 Sr2 66.27(7) 4_556 . ?
Hg7 Hg7 Sr2 177.13(16) 2_665 . ?
Hg7 Hg7 Sr2 122.87(17) 3_565 . ?
Hg5 Hg7 Sr2 63.00(8) . . ?
Hg5 Hg7 Sr2 63.00(8) 4_556 . ?
Hg6 Hg7 Sr4 165.94(10) . 4_556 ?
Hg6 Hg7 Sr4 65.51(5) 4_556 4_556 ?
Hg7 Hg7 Sr4 64.81(4) 2_665 4_556 ?
Hg7 Hg7 Sr4 64.81(4) 3_565 4_556 ?
Hg5 Hg7 Sr4 130.76(9) . 4_556 ?
Hg5 Hg7 Sr4 58.81(4) 4_556 4_556 ?
Sr2 Hg7 Sr4 115.93(6) . 4_556 ?
Hg6 Hg7 HgX 165.94(10) . 4_556 ?
Hg6 Hg7 HgX 65.51(5) 4_556 4_556 ?
Hg7 Hg7 HgX 64.81(4) 2_665 4_556 ?
Hg7 Hg7 HgX 64.81(4) 3_565 4_556 ?
Hg5 Hg7 HgX 130.76(9) . 4_556 ?
Hg5 Hg7 HgX 58.81(4) 4_556 4_556 ?
Sr2 Hg7 HgX 115.93(6) . 4_556 ?
Sr4 Hg7 HgX 0.00(7) 4_556 4_556 ?
Hg6 Hg7 Sr4 65.51(5) . . ?
Hg6 Hg7 Sr4 165.94(10) 4_556 . ?
Hg7 Hg7 Sr4 64.81(4) 2_665 . ?
Hg7 Hg7 Sr4 64.81(4) 3_565 . ?
Hg5 Hg7 Sr4 58.81(4) . . ?
Hg5 Hg7 Sr4 130.76(9) 4_556 . ?
Sr2 Hg7 Sr4 115.93(6) . . ?
Sr4 Hg7 Sr4 121.13(10) 4_556 . ?
HgX Hg7 Sr4 121.13(10) 4_556 . ?
Hg6 Hg7 Sr1 61.50(7) . 3_665 ?
Hg6 Hg7 Sr1 61.50(7) 4_556 3_665 ?
Hg7 Hg7 Sr1 90.52(15) 2_665 3_665 ?
Hg7 Hg7 Sr1 150.52(15) 3_565 3_665 ?
Hg5 Hg7 Sr1 123.85(8) . 3_665 ?
Hg5 Hg7 Sr1 123.85(8) 4_556 3_665 ?
Sr2 Hg7 Sr1 86.61(13) . 3_665 ?
Sr4 Hg7 Sr1 104.45(6) 4_556 3_665 ?
HgX Hg7 Sr1 104.45(6) 4_556 3_665 ?
Sr4 Hg7 Sr1 104.45(6) . 3_665 ?
Hg6 Hg7 Hg5 113.00(9) . 5_666 ?
Hg6 Hg7 Hg5 59.52(5) 4_556 5_666 ?
Hg7 Hg7 Hg5 54.56(8) 2_665 5_666 ?
Hg7 Hg7 Hg5 102.62(8) 3_565 5_666 ?
Hg5 Hg7 Hg5 171.56(6) . 5_666 ?
Hg5 Hg7 Hg5 103.29(6) 4_556 5_666 ?
Sr2 Hg7 Hg5 123.35(9) . 5_666 ?
Sr4 Hg7 Hg5 53.53(4) 4_556 5_666 ?
HgX Hg7 Hg5 53.53(4) 4_556 5_666 ?
Sr4 Hg7 Hg5 112.92(7) . 5_666 ?
Sr1 Hg7 Hg5 54.42(7) 3_665 5_666 ?
Hg6 Hg7 Hg5 59.52(5) . 2_665 ?
Hg6 Hg7 Hg5 113.00(9) 4_556 2_665 ?
Hg7 Hg7 Hg5 54.56(8) 2_665 2_665 ?
Hg7 Hg7 Hg5 102.62(8) 3_565 2_665 ?
Hg5 Hg7 Hg5 103.29(6) . 2_665 ?
Hg5 Hg7 Hg5 171.56(6) 4_556 2_665 ?
Sr2 Hg7 Hg5 123.35(9) . 2_665 ?
Sr4 Hg7 Hg5 112.92(7) 4_556 2_665 ?
HgX Hg7 Hg5 112.92(7) 4_556 2_665 ?
Sr4 Hg7 Hg5 53.53(4) . 2_665 ?
Sr1 Hg7 Hg5 54.42(7) 3_665 2_665 ?
Hg5 Hg7 Hg5 68.78(7) 5_666 2_665 ?
Hg14 Hg8 Hg4 146.08(5) . . ?
Hg14 Hg8 Hg4 146.08(5) . 4 ?
Hg4 Hg8 Hg4 61.54(7) . 4 ?
Hg14 Hg8 Hg3 57.96(5) . 6 ?
Hg4 Hg8 Hg3 148.27(10) . 6 ?
Hg4 Hg8 Hg3 109.46(5) 4 6 ?
Hg14 Hg8 Hg3 57.96(5) . 3 ?
Hg4 Hg8 Hg3 109.46(5) . 3 ?
Hg4 Hg8 Hg3 148.27(10) 4 3 ?
Hg3 Hg8 Hg3 60.74(7) 6 3 ?
Hg14 Hg8 Hg2 87.89(5) . . ?
Hg4 Hg8 Hg2 60.01(4) . . ?
Hg4 Hg8 Hg2 121.20(7) 4 . ?
Hg3 Hg8 Hg2 123.29(7) 6 . ?
Hg3 Hg8 Hg2 62.82(4) 3 . ?
Hg14 Hg8 Hg2 87.89(5) . 4 ?
Hg4 Hg8 Hg2 121.20(7) . 4 ?
Hg4 Hg8 Hg2 60.01(4) 4 4 ?
Hg3 Hg8 Hg2 62.82(4) 6 4 ?
Hg3 Hg8 Hg2 123.29(7) 3 4 ?
Hg2 Hg8 Hg2 168.15(11) . 4 ?
Hg14 Hg8 Hg3 56.91(5) . . ?
Hg4 Hg8 Hg3 92.89(6) . . ?
Hg4 Hg8 Hg3 123.58(9) 4 . ?
Hg3 Hg8 Hg3 114.87(8) 6 . ?
Hg3 Hg8 Hg3 85.63(7) 3 . ?
Hg2 Hg8 Hg3 54.96(5) . . ?
Hg2 Hg8 Hg3 113.77(7) 4 . ?
Hg14 Hg8 Hg3 56.91(5) . 4 ?
Hg4 Hg8 Hg3 123.58(9) . 4 ?
Hg4 Hg8 Hg3 92.89(6) 4 4 ?
Hg3 Hg8 Hg3 85.63(7) 6 4 ?
Hg3 Hg8 Hg3 114.87(8) 3 4 ?
Hg2 Hg8 Hg3 113.77(7) . 4 ?
Hg2 Hg8 Hg3 54.96(5) 4 4 ?
Hg3 Hg8 Hg3 58.84(7) . 4 ?
Hg14 Hg8 Hg9 100.21(8) . 3 ?
Hg4 Hg8 Hg9 94.15(7) . 3 ?
Hg4 Hg8 Hg9 94.15(7) 4 3 ?
Hg3 Hg8 Hg9 54.86(6) 6 3 ?
Hg3 Hg8 Hg9 54.86(6) 3 3 ?
Hg2 Hg8 Hg9 95.82(5) . 3 ?
Hg2 Hg8 Hg9 95.82(5) 4 3 ?
Hg3 Hg8 Hg9 139.88(6) . 3 ?
Hg3 Hg8 Hg9 139.88(6) 4 3 ?
Hg14 Hg8 Sr3 108.06(11) . . ?
Hg4 Hg8 Sr3 62.02(8) . . ?
Hg4 Hg8 Sr3 62.02(8) 4 . ?
Hg3 Hg8 Sr3 144.23(7) 6 . ?
Hg3 Hg8 Sr3 144.23(7) 3 . ?
Hg2 Hg8 Sr3 85.40(5) . . ?
Hg2 Hg8 Sr3 85.40(5) 4 . ?
Hg3 Hg8 Sr3 61.57(8) . . ?
Hg3 Hg8 Sr3 61.57(8) 4 . ?
Hg9 Hg8 Sr3 151.73(11) 3 . ?
Hg14 Hg8 Hg10 149.34(9) . 3 ?
Hg4 Hg8 Hg10 53.13(5) . 3 ?
Hg4 Hg8 Hg10 53.13(5) 4 3 ?
Hg3 Hg8 Hg10 96.28(8) 6 3 ?
Hg3 Hg8 Hg10 96.28(8) 3 3 ?
Hg2 Hg8 Hg10 94.64(5) . 3 ?
Hg2 Hg8 Hg10 94.64(5) 4 3 ?
Hg3 Hg8 Hg10 144.66(6) . 3 ?
Hg3 Hg8 Hg10 144.66(6) 4 3 ?
Hg9 Hg8 Hg10 49.13(6) 3 3 ?
Sr3 Hg8 Hg10 102.61(11) . 3 ?
Hg14 Hg8 Hg5 112.25(6) . 6 ?
Hg4 Hg8 Hg5 100.89(7) . 6 ?
Hg4 Hg8 Hg5 55.18(5) 4 6 ?
Hg3 Hg8 Hg5 56.60(5) 6 6 ?
Hg3 Hg8 Hg5 101.56(7) 3 6 ?
Hg2 Hg8 Hg5 143.69(8) . 6 ?
Hg2 Hg8 Hg5 47.83(4) 4 6 ?
Hg3 Hg8 Hg5 161.17(6) . 6 ?
Hg3 Hg8 Hg5 102.53(4) 4 6 ?
Hg9 Hg8 Hg5 52.35(4) 3 6 ?
Sr3 Hg8 Hg5 114.07(7) . 6 ?
Hg10 Hg8 Hg5 52.59(4) 3 6 ?
Hg14 Hg8 Hg5 112.25(6) . 3 ?
Hg4 Hg8 Hg5 55.18(5) . 3 ?
Hg4 Hg8 Hg5 100.89(7) 4 3 ?
Hg3 Hg8 Hg5 101.56(7) 6 3 ?
Hg3 Hg8 Hg5 56.60(5) 3 3 ?
Hg2 Hg8 Hg5 47.83(4) . 3 ?
Hg2 Hg8 Hg5 143.69(8) 4 3 ?
Hg3 Hg8 Hg5 102.53(4) . 3 ?
Hg3 Hg8 Hg5 161.17(6) 4 3 ?
Hg9 Hg8 Hg5 52.35(4) 3 3 ?
Sr3 Hg8 Hg5 114.07(7) . 3 ?
Hg10 Hg8 Hg5 52.59(4) 3 3 ?
Hg5 Hg8 Hg5 95.89(8) 6 3 ?
Hg10 Hg9 Hg10 111.41(12) . 2_665 ?
Hg10 Hg9 Hg3 117.77(9) . 4 ?
Hg10 Hg9 Hg3 118.81(8) 2_665 4 ?
Hg10 Hg9 Hg3 117.77(9) . . ?
Hg10 Hg9 Hg3 118.81(8) 2_665 . ?
Hg3 Hg9 Hg3 65.45(8) 4 . ?
Hg10 Hg9 Hg6 116.94(6) . . ?
Hg10 Hg9 Hg6 61.62(5) 2_665 . ?
Hg3 Hg9 Hg6 117.97(8) 4 . ?
Hg3 Hg9 Hg6 64.85(5) . . ?
Hg10 Hg9 Hg6 116.94(6) . 4 ?
Hg10 Hg9 Hg6 61.62(5) 2_665 4 ?
Hg3 Hg9 Hg6 64.85(5) 4 4 ?
Hg3 Hg9 Hg6 117.97(8) . 4 ?
Hg6 Hg9 Hg6 111.58(9) . 4 ?
Hg10 Hg9 Hg5 64.87(5) . 4 ?
Hg10 Hg9 Hg5 109.39(6) 2_665 4 ?
Hg3 Hg9 Hg5 65.56(5) 4 4 ?
Hg3 Hg9 Hg5 122.90(9) . 4 ?
Hg6 Hg9 Hg5 171.01(10) . 4 ?
Hg6 Hg9 Hg5 61.56(4) 4 4 ?
Hg10 Hg9 Hg5 64.87(5) . . ?
Hg10 Hg9 Hg5 109.39(6) 2_665 . ?
Hg3 Hg9 Hg5 122.90(9) 4 . ?
Hg3 Hg9 Hg5 65.56(5) . . ?
Hg6 Hg9 Hg5 61.56(4) . . ?
Hg6 Hg9 Hg5 171.01(10) 4 . ?
Hg5 Hg9 Hg5 124.54(10) 4 . ?
Hg10 Hg9 Hg8 68.87(8) . 2 ?
Hg10 Hg9 Hg8 179.72(10) 2_665 2 ?
Hg3 Hg9 Hg8 60.96(6) 4 2 ?
Hg3 Hg9 Hg8 60.96(6) . 2 ?
Hg6 Hg9 Hg8 118.28(6) . 2 ?
Hg6 Hg9 Hg8 118.28(6) 4 2 ?
Hg5 Hg9 Hg8 70.70(6) 4 2 ?
Hg5 Hg9 Hg8 70.70(6) . 2 ?
Hg10 Hg9 Sr3 177.83(14) . . ?
Hg10 Hg9 Sr3 66.41(10) 2_665 . ?
Hg3 Hg9 Sr3 63.95(9) 4 . ?
Hg3 Hg9 Sr3 63.95(9) . . ?
Hg6 Hg9 Sr3 62.26(6) . . ?
Hg6 Hg9 Sr3 62.26(6) 4 . ?
Hg5 Hg9 Sr3 115.57(5) 4 . ?
Hg5 Hg9 Sr3 115.57(5) . . ?
Hg8 Hg9 Sr3 113.30(12) 2 . ?
Hg10 Hg9 Sr4 61.88(6) . . ?
Hg10 Hg9 Sr4 60.96(6) 2_665 . ?
Hg3 Hg9 Sr4 179.17(8) 4 . ?
Hg3 Hg9 Sr4 115.38(7) . . ?
Hg6 Hg9 Sr4 62.71(6) . . ?
Hg6 Hg9 Sr4 114.55(9) 4 . ?
Hg5 Hg9 Sr4 113.69(9) 4 . ?
Hg5 Hg9 Sr4 57.75(7) . . ?
Hg8 Hg9 Sr4 119.26(7) 2 . ?
Sr3 Hg9 Sr4 116.37(9) . . ?
Hg10 Hg9 Sr4 61.88(6) . 4 ?
Hg10 Hg9 Sr4 60.96(6) 2_665 4 ?
Hg3 Hg9 Sr4 115.38(7) 4 4 ?
Hg3 Hg9 Sr4 179.17(8) . 4 ?
Hg6 Hg9 Sr4 114.55(9) . 4 ?
Hg6 Hg9 Sr4 62.71(6) 4 4 ?
Hg5 Hg9 Sr4 57.75(7) 4 4 ?
Hg5 Hg9 Sr4 113.69(9) . 4 ?
Hg8 Hg9 Sr4 119.26(7) 2 4 ?
Sr3 Hg9 Sr4 116.37(9) . 4 ?
Sr4 Hg9 Sr4 63.80(13) . 4 ?
Hg10 Hg9 HgX 61.88(6) . 4 ?
Hg10 Hg9 HgX 60.96(6) 2_665 4 ?
Hg3 Hg9 HgX 115.38(7) 4 4 ?
Hg3 Hg9 HgX 179.17(8) . 4 ?
Hg6 Hg9 HgX 114.55(9) . 4 ?
Hg6 Hg9 HgX 62.71(6) 4 4 ?
Hg5 Hg9 HgX 57.75(7) 4 4 ?
Hg5 Hg9 HgX 113.69(9) . 4 ?
Hg8 Hg9 HgX 119.26(7) 2 4 ?
Sr3 Hg9 HgX 116.37(9) . 4 ?
Sr4 Hg9 HgX 63.80(13) . 4 ?
Sr4 Hg9 HgX 0.00(12) 4 4 ?
Hg9 Hg10 Hg9 128.59(12) . 3_565 ?
Hg9 Hg10 Hg4 107.86(9) . 5 ?
Hg9 Hg10 Hg4 115.15(8) 3_565 5 ?
Hg9 Hg10 Hg4 107.86(9) . 2 ?
Hg9 Hg10 Hg4 115.15(8) 3_565 2 ?
Hg4 Hg10 Hg4 64.45(7) 5 2 ?
Hg9 Hg10 Hg6 122.25(5) . 3_565 ?
Hg9 Hg10 Hg6 61.29(5) 3_565 3_565 ?
Hg4 Hg10 Hg6 115.14(8) 5 3_565 ?
Hg4 Hg10 Hg6 62.97(5) 2 3_565 ?
Hg9 Hg10 Hg6 122.25(5) . 6_565 ?
Hg9 Hg10 Hg6 61.29(5) 3_565 6_565 ?
Hg4 Hg10 Hg6 62.97(5) 5 6_565 ?
Hg4 Hg10 Hg6 115.14(8) 2 6_565 ?
Hg6 Hg10 Hg6 111.05(9) 3_565 6_565 ?
Hg9 Hg10 Hg5 61.97(5) . 4 ?
Hg9 Hg10 Hg5 115.97(6) 3_565 4 ?
Hg4 Hg10 Hg5 62.47(5) 5 4 ?
Hg4 Hg10 Hg5 117.27(8) 2 4 ?
Hg6 Hg10 Hg5 175.72(8) 3_565 4 ?
Hg6 Hg10 Hg5 64.80(5) 6_565 4 ?
Hg9 Hg10 Hg5 61.97(5) . . ?
Hg9 Hg10 Hg5 115.97(6) 3_565 . ?
Hg4 Hg10 Hg5 117.27(8) 5 . ?
Hg4 Hg10 Hg5 62.47(5) 2 . ?
Hg6 Hg10 Hg5 64.80(5) 3_565 . ?
Hg6 Hg10 Hg5 175.72(8) 6_565 . ?
Hg5 Hg10 Hg5 119.32(10) 4 . ?
Hg9 Hg10 Sr4 69.62(6) . . ?
Hg9 Hg10 Sr4 68.32(6) 3_565 . ?
Hg4 Hg10 Sr4 176.39(9) 5 . ?
Hg4 Hg10 Sr4 113.52(7) 2 . ?
Hg6 Hg10 Sr4 65.24(7) 3_565 . ?
Hg6 Hg10 Sr4 120.47(9) 6_565 . ?
Hg5 Hg10 Sr4 117.40(9) 4 . ?
Hg5 Hg10 Sr4 59.39(6) . . ?
Hg9 Hg10 HgX 69.62(6) . 4 ?
Hg9 Hg10 HgX 68.32(6) 3_565 4 ?
Hg4 Hg10 HgX 113.52(7) 5 4 ?
Hg4 Hg10 HgX 176.39(9) 2 4 ?
Hg6 Hg10 HgX 120.47(9) 3_565 4 ?
Hg6 Hg10 HgX 65.24(7) 6_565 4 ?
Hg5 Hg10 HgX 59.39(6) 4 4 ?
Hg5 Hg10 HgX 117.40(9) . 4 ?
Sr4 Hg10 HgX 68.33(13) . 4 ?
Hg9 Hg10 Sr4 69.62(6) . 4 ?
Hg9 Hg10 Sr4 68.32(6) 3_565 4 ?
Hg4 Hg10 Sr4 113.52(7) 5 4 ?
Hg4 Hg10 Sr4 176.39(9) 2 4 ?
Hg6 Hg10 Sr4 120.47(9) 3_565 4 ?
Hg6 Hg10 Sr4 65.24(7) 6_565 4 ?
Hg5 Hg10 Sr4 59.39(6) 4 4 ?
Hg5 Hg10 Sr4 117.40(9) . 4 ?
Sr4 Hg10 Sr4 68.33(13) . 4 ?
HgX Hg10 Sr4 0.00(13) 4 4 ?
Hg9 Hg10 Hg8 62.01(8) . 2 ?
Hg9 Hg10 Hg8 169.41(10) 3_565 2 ?
Hg4 Hg10 Hg8 56.48(6) 5 2 ?
Hg4 Hg10 Hg8 56.48(6) 2 2 ?
Hg6 Hg10 Hg8 114.66(6) 3_565 2 ?
Hg6 Hg10 Hg8 114.66(6) 6_565 2 ?
Hg5 Hg10 Hg8 67.40(6) 4 2 ?
Hg5 Hg10 Hg8 67.40(6) . 2 ?
Sr4 Hg10 Hg8 119.95(7) . 2 ?
HgX Hg10 Hg8 119.95(7) 4 2 ?
Sr4 Hg10 Hg8 119.95(7) 4 2 ?
Hg9 Hg10 Sr3 168.01(13) . 3_565 ?
Hg9 Hg10 Sr3 63.40(10) 3_565 3_565 ?
Hg4 Hg10 Sr3 62.37(8) 5 3_565 ?
Hg4 Hg10 Sr3 62.37(8) 2 3_565 ?
Hg6 Hg10 Sr3 61.14(5) 3_565 3_565 ?
Hg6 Hg10 Sr3 61.14(5) 6_565 3_565 ?
Hg5 Hg10 Sr3 114.91(6) 4 3_565 ?
Hg5 Hg10 Sr3 114.91(6) . 3_565 ?
Sr4 Hg10 Sr3 119.77(9) . 3_565 ?
HgX Hg10 Sr3 119.77(9) 4 3_565 ?
Sr4 Hg10 Sr3 119.77(9) 4 3_565 ?
Hg8 Hg10 Sr3 106.01(11) 2 3_565 ?
Hg4 Hg11 Hg4 119.994(2) 2_655 . ?
Hg4 Hg11 Hg4 119.994(2) 2_655 3_665 ?
Hg4 Hg11 Hg4 119.994(2) . 3_665 ?
Hg4 Hg11 Hg1 58.55(5) 2_655 2_655 ?
Hg4 Hg11 Hg1 73.19(5) . 2_655 ?
Hg4 Hg11 Hg1 145.49(11) 3_665 2_655 ?
Hg4 Hg11 Hg1 73.19(5) 2_655 3_665 ?
Hg4 Hg11 Hg1 145.49(11) . 3_665 ?
Hg4 Hg11 Hg1 58.55(5) 3_665 3_665 ?
Hg1 Hg11 Hg1 92.00(7) 2_655 3_665 ?
Hg4 Hg11 Hg1 145.49(11) 2_655 . ?
Hg4 Hg11 Hg1 58.55(5) . . ?
Hg4 Hg11 Hg1 73.19(5) 3_665 . ?
Hg1 Hg11 Hg1 92.00(7) 2_655 . ?
Hg1 Hg11 Hg1 92.00(7) 3_665 . ?
Hg4 Hg11 Hg11 89.55(7) 2_655 4 ?
Hg4 Hg11 Hg11 89.55(7) . 4 ?
Hg4 Hg11 Hg11 89.55(7) 3_665 4 ?
Hg1 Hg11 Hg11 123.84(5) 2_655 4 ?
Hg1 Hg11 Hg11 123.84(5) 3_665 4 ?
Hg1 Hg11 Hg11 123.84(5) . 4 ?
Hg4 Hg11 Hg13 90.45(7) 2_655 . ?
Hg4 Hg11 Hg13 90.45(7) . . ?
Hg4 Hg11 Hg13 90.45(7) 3_665 . ?
Hg1 Hg11 Hg13 56.16(5) 2_655 . ?
Hg1 Hg11 Hg13 56.16(5) 3_665 . ?
Hg1 Hg11 Hg13 56.16(5) . . ?
Hg11 Hg11 Hg13 180.0 4 . ?
Hg4 Hg11 Sr3 63.15(9) 2_655 2_655 ?
Hg4 Hg11 Sr3 64.04(9) . 2_655 ?
Hg4 Hg11 Sr3 151.45(11) 3_665 2_655 ?
Hg1 Hg11 Sr3 62.49(5) 2_655 2_655 ?
Hg1 Hg11 Sr3 136.15(9) 3_665 2_655 ?
Hg1 Hg11 Sr3 121.83(9) . 2_655 ?
Hg11 Hg11 Sr3 61.90(6) 4 2_655 ?
Hg13 Hg11 Sr3 118.10(6) . 2_655 ?
Hg4 Hg11 Sr3 64.04(9) 2_655 3_665 ?
Hg4 Hg11 Sr3 151.45(11) . 3_665 ?
Hg4 Hg11 Sr3 63.15(9) 3_665 3_665 ?
Hg1 Hg11 Sr3 121.83(9) 2_655 3_665 ?
Hg1 Hg11 Sr3 62.49(5) 3_665 3_665 ?
Hg1 Hg11 Sr3 136.15(9) . 3_665 ?
Hg11 Hg11 Sr3 61.90(6) 4 3_665 ?
Hg13 Hg11 Sr3 118.10(6) . 3_665 ?
Sr3 Hg11 Sr3 99.63(8) 2_655 3_665 ?
Hg4 Hg11 Sr3 151.45(11) 2_655 . ?
Hg4 Hg11 Sr3 63.15(9) . . ?
Hg4 Hg11 Sr3 64.04(9) 3_665 . ?
Hg1 Hg11 Sr3 136.15(9) 2_655 . ?
Hg1 Hg11 Sr3 121.83(9) 3_665 . ?
Hg1 Hg11 Sr3 62.49(5) . . ?
Hg11 Hg11 Sr3 61.90(6) 4 . ?
Hg13 Hg11 Sr3 118.10(6) . . ?
Sr3 Hg11 Sr3 99.63(8) 2_655 . ?
Sr3 Hg11 Sr3 99.63(8) 3_665 . ?
Hg2 Hg12 Hg2 119.959(5) 3 . ?
Hg2 Hg12 Hg2 119.959(5) 3 2 ?
Hg2 Hg12 Hg2 119.959(5) . 2 ?
Hg2 Hg12 Hg12 91.17(7) 3 4_556 ?
Hg2 Hg12 Hg12 91.17(7) . 4_556 ?
Hg2 Hg12 Hg12 91.17(7) 2 4_556 ?
Hg2 Hg12 Hg3 68.74(5) 3 2 ?
Hg2 Hg12 Hg3 144.56(12) . 2 ?
Hg2 Hg12 Hg3 60.90(5) 2 2 ?
Hg12 Hg12 Hg3 123.97(6) 4_556 2 ?
Hg2 Hg12 Hg3 60.90(5) 3 3 ?
Hg2 Hg12 Hg3 68.74(5) . 3 ?
Hg2 Hg12 Hg3 144.56(12) 2 3 ?
Hg12 Hg12 Hg3 123.97(6) 4_556 3 ?
Hg3 Hg12 Hg3 91.82(8) 2 3 ?
Hg2 Hg12 Hg3 144.56(12) 3 . ?
Hg2 Hg12 Hg3 60.90(5) . . ?
Hg2 Hg12 Hg3 68.74(5) 2 . ?
Hg12 Hg12 Hg3 123.97(6) 4_556 . ?
Hg3 Hg12 Hg3 91.82(8) 2 . ?
Hg3 Hg12 Hg3 91.82(8) 3 . ?
Hg2 Hg12 Hg14 88.83(7) 3 . ?
Hg2 Hg12 Hg14 88.83(7) . . ?
Hg2 Hg12 Hg14 88.83(7) 2 . ?
Hg12 Hg12 Hg14 180.0 4_556 . ?
Hg3 Hg12 Hg14 56.03(6) 2 . ?
Hg3 Hg12 Hg14 56.03(6) 3 . ?
Hg3 Hg12 Hg14 56.03(6) . . ?
Hg2 Hg12 Sr2 155.29(11) 3 . ?
Hg2 Hg12 Sr2 63.08(9) . . ?
Hg2 Hg12 Sr2 64.59(9) 2 . ?
Hg12 Hg12 Sr2 64.13(6) 4_556 . ?
Hg3 Hg12 Sr2 124.75(8) 2 . ?
Hg3 Hg12 Sr2 131.44(8) 3 . ?
Hg3 Hg12 Sr2 59.96(5) . . ?
Hg14 Hg12 Sr2 115.87(6) . . ?
Hg2 Hg12 Sr2 63.08(9) 3 3 ?
Hg2 Hg12 Sr2 64.59(9) . 3 ?
Hg2 Hg12 Sr2 155.29(11) 2 3 ?
Hg12 Hg12 Sr2 64.13(6) 4_556 3 ?
Hg3 Hg12 Sr2 131.44(8) 2 3 ?
Hg3 Hg12 Sr2 59.96(5) 3 3 ?
Hg3 Hg12 Sr2 124.75(8) . 3 ?
Hg14 Hg12 Sr2 115.87(6) . 3 ?
Sr2 Hg12 Sr2 102.39(7) . 3 ?
Hg2 Hg12 Sr2 64.59(9) 3 2 ?
Hg2 Hg12 Sr2 155.29(11) . 2 ?
Hg2 Hg12 Sr2 63.08(9) 2 2 ?
Hg12 Hg12 Sr2 64.13(6) 4_556 2 ?
Hg3 Hg12 Sr2 59.96(5) 2 2 ?
Hg3 Hg12 Sr2 124.75(8) 3 2 ?
Hg3 Hg12 Sr2 131.44(8) . 2 ?
Hg14 Hg12 Sr2 115.87(6) . 2 ?
Sr2 Hg12 Sr2 102.39(7) . 2 ?
Sr2 Hg12 Sr2 102.39(7) 3 2 ?
Hg1 Hg13 Hg1 59.19(6) 2_655 5_656 ?
Hg1 Hg13 Hg1 128.458(16) 2_655 6_666 ?
Hg1 Hg13 Hg1 97.71(4) 5_656 6_666 ?
Hg1 Hg13 Hg1 97.71(4) 2_655 3_665 ?
Hg1 Hg13 Hg1 128.458(16) 5_656 3_665 ?
Hg1 Hg13 Hg1 59.19(6) 6_666 3_665 ?
Hg1 Hg13 Hg1 97.71(4) 2_655 . ?
Hg1 Hg13 Hg1 128.458(16) 5_656 . ?
Hg1 Hg13 Hg1 128.458(16) 6_666 . ?
Hg1 Hg13 Hg1 97.71(4) 3_665 . ?
Hg1 Hg13 Hg1 128.458(16) 2_655 4_556 ?
Hg1 Hg13 Hg1 97.71(4) 5_656 4_556 ?
Hg1 Hg13 Hg1 97.71(4) 6_666 4_556 ?
Hg1 Hg13 Hg1 128.458(16) 3_665 4_556 ?
Hg1 Hg13 Hg1 59.19(6) . 4_556 ?
Hg1 Hg13 Hg11 119.59(3) 2_655 4_556 ?
Hg1 Hg13 Hg11 60.41(3) 5_656 4_556 ?
Hg1 Hg13 Hg11 60.41(3) 6_666 4_556 ?
Hg1 Hg13 Hg11 119.59(3) 3_665 4_556 ?
Hg1 Hg13 Hg11 119.59(3) . 4_556 ?
Hg1 Hg13 Hg11 60.41(3) 4_556 4_556 ?
Hg1 Hg13 Hg11 60.41(3) 2_655 . ?
Hg1 Hg13 Hg11 119.59(3) 5_656 . ?
Hg1 Hg13 Hg11 119.59(3) 6_666 . ?
Hg1 Hg13 Hg11 60.41(3) 3_665 . ?
Hg1 Hg13 Hg11 60.41(3) . . ?
Hg1 Hg13 Hg11 119.59(3) 4_556 . ?
Hg11 Hg13 Hg11 180.0 4_556 . ?
Hg1 Hg13 Sr1 64.62(8) 2_655 2_655 ?
Hg1 Hg13 Sr1 64.62(8) 5_656 2_655 ?
Hg1 Hg13 Sr1 63.83(8) 6_666 2_655 ?
Hg1 Hg13 Sr1 63.83(8) 3_665 2_655 ?
Hg1 Hg13 Sr1 150.40(3) . 2_655 ?
Hg1 Hg13 Sr1 150.40(3) 4_556 2_655 ?
Hg11 Hg13 Sr1 90.000(1) 4_556 2_655 ?
Hg11 Hg13 Sr1 90.000(1) . 2_655 ?
Hg1 Hg13 Sr1 63.83(8) 2_655 . ?
Hg1 Hg13 Sr1 63.83(8) 5_656 . ?
Hg1 Hg13 Sr1 150.40(3) 6_666 . ?
Hg1 Hg13 Sr1 150.40(3) 3_665 . ?
Hg1 Hg13 Sr1 64.62(8) . . ?
Hg1 Hg13 Sr1 64.62(8) 4_556 . ?
Hg11 Hg13 Sr1 90.000(1) 4_556 . ?
Hg11 Hg13 Sr1 90.000(1) . . ?
Sr1 Hg13 Sr1 120.0 2_655 . ?
Hg1 Hg13 Sr1 150.40(3) 2_655 3_665 ?
Hg1 Hg13 Sr1 150.40(3) 5_656 3_665 ?
Hg1 Hg13 Sr1 64.62(8) 6_666 3_665 ?
Hg1 Hg13 Sr1 64.62(8) 3_665 3_665 ?
Hg1 Hg13 Sr1 63.83(8) . 3_665 ?
Hg1 Hg13 Sr1 63.83(8) 4_556 3_665 ?
Hg11 Hg13 Sr1 90.0 4_556 3_665 ?
Hg11 Hg13 Sr1 90.0 . 3_665 ?
Sr1 Hg13 Sr1 120.000(1) 2_655 3_665 ?
Sr1 Hg13 Sr1 120.000(1) . 3_665 ?
Hg3 Hg14 Hg3 130.063(17) . 5 ?
Hg3 Hg14 Hg3 130.063(17) . 6 ?
Hg3 Hg14 Hg3 93.96(4) 5 6 ?
Hg3 Hg14 Hg3 64.82(6) . 4 ?
Hg3 Hg14 Hg3 93.96(4) 5 4 ?
Hg3 Hg14 Hg3 93.96(4) 6 4 ?
Hg3 Hg14 Hg3 93.96(4) . 2 ?
Hg3 Hg14 Hg3 64.82(6) 5 2 ?
Hg3 Hg14 Hg3 130.063(17) 6 2 ?
Hg3 Hg14 Hg3 130.063(17) 4 2 ?
Hg3 Hg14 Hg3 93.96(4) . 3 ?
Hg3 Hg14 Hg3 130.063(17) 5 3 ?
Hg3 Hg14 Hg3 64.82(6) 6 3 ?
Hg3 Hg14 Hg3 130.063(17) 4 3 ?
Hg3 Hg14 Hg3 93.96(4) 2 3 ?
Hg3 Hg14 Hg8 147.57(3) . 3 ?
Hg3 Hg14 Hg8 63.98(5) 5 3 ?
Hg3 Hg14 Hg8 66.09(5) 6 3 ?
Hg3 Hg14 Hg8 147.57(3) 4 3 ?
Hg3 Hg14 Hg8 63.98(5) 2 3 ?
Hg3 Hg14 Hg8 66.09(5) 3 3 ?
Hg3 Hg14 Hg8 66.09(5) . . ?
Hg3 Hg14 Hg8 147.57(3) 5 . ?
Hg3 Hg14 Hg8 63.98(5) 6 . ?
Hg3 Hg14 Hg8 66.09(5) 4 . ?
Hg3 Hg14 Hg8 147.57(3) 2 . ?
Hg3 Hg14 Hg8 63.98(5) 3 . ?
Hg8 Hg14 Hg8 120.0 3 . ?
Hg3 Hg14 Hg8 63.98(5) . 2 ?
Hg3 Hg14 Hg8 66.09(5) 5 2 ?
Hg3 Hg14 Hg8 147.57(3) 6 2 ?
Hg3 Hg14 Hg8 63.98(5) 4 2 ?
Hg3 Hg14 Hg8 66.09(5) 2 2 ?
Hg3 Hg14 Hg8 147.57(3) 3 2 ?
Hg8 Hg14 Hg8 120.0 3 2 ?
Hg8 Hg14 Hg8 120.0 . 2 ?
Hg3 Hg14 Hg12 122.41(3) . 4 ?
Hg3 Hg14 Hg12 57.59(3) 5 4 ?
Hg3 Hg14 Hg12 57.59(3) 6 4 ?
Hg3 Hg14 Hg12 57.59(3) 4 4 ?
Hg3 Hg14 Hg12 122.41(3) 2 4 ?
Hg3 Hg14 Hg12 122.41(3) 3 4 ?
Hg8 Hg14 Hg12 90.0 3 4 ?
Hg8 Hg14 Hg12 90.0 . 4 ?
Hg8 Hg14 Hg12 90.0 2 4 ?
Hg3 Hg14 Hg12 57.59(3) . . ?
Hg3 Hg14 Hg12 122.41(3) 5 . ?
Hg3 Hg14 Hg12 122.41(3) 6 . ?
Hg3 Hg14 Hg12 122.41(3) 4 . ?
Hg3 Hg14 Hg12 57.59(3) 2 . ?
Hg3 Hg14 Hg12 57.59(3) 3 . ?
Hg8 Hg14 Hg12 90.0 3 . ?
Hg8 Hg14 Hg12 90.0 . . ?
Hg8 Hg14 Hg12 90.0 2 . ?
Hg12 Hg14 Hg12 180.0 4 . ?

loop_
_geom_bond_atom_site_label_1
_geom_bond_atom_site_label_2
_geom_bond_distance
_geom_bond_site_symmetry_2
_geom_bond_publ_flag
Sr1 Hg5 3.336(4) 3 ?
Sr1 Hg5 3.336(4) 6_556 ?
Sr1 Hg6 3.342(4) 2_655 ?
Sr1 Hg6 3.342(4) 5_656 ?
Sr1 Hg4 3.391(2) 4_556 ?
Sr1 Hg4 3.391(2) . ?
Sr1 Hg2 3.412(5) . ?
Sr1 Hg2 3.412(5) 4_556 ?
Sr1 Hg13 3.434(5) . ?
Sr1 Hg1 3.447(5) 5_656 ?
Sr1 Hg1 3.447(5) 2_655 ?
Sr1 Hg1 3.484(5) 4_556 ?
Sr1 Hg1 3.484(5) . ?
Sr1 Hg7 3.521(6) 2_655 ?
Sr2 Hg3 3.3323(19) . ?
Sr2 Hg3 3.3323(19) 4_556 ?
Sr2 Hg7 3.390(6) . ?
Sr2 Hg2 3.421(5) . ?
Sr2 Hg2 3.421(5) 4_556 ?
Sr2 Hg5 3.427(4) 4_556 ?
Sr2 Hg5 3.427(4) . ?
Sr2 Hg6 3.482(4) 4_556 ?
Sr2 Hg6 3.482(4) . ?
Sr2 Hg2 3.492(5) 2 ?
Sr2 Hg2 3.492(5) 5_556 ?
Sr2 Hg12 3.523(5) . ?
Sr2 Hg12 3.523(5) 4_556 ?
Sr2 Hg1 3.536(5) 4_556 ?
Sr2 Hg1 3.536(5) . ?
Sr3 Hg4 3.377(5) 4 ?
Sr3 Hg4 3.377(5) . ?
Sr3 Hg6 3.411(4) . ?
Sr3 Hg6 3.411(4) 4 ?
Sr3 Hg4 3.419(5) 3_665 ?
Sr3 Hg4 3.419(5) 6_665 ?
Sr3 Hg8 3.421(5) . ?
Sr3 Hg11 3.433(5) . ?
Sr3 Hg11 3.433(5) 4 ?
Sr3 Hg1 3.4466(17) 4 ?
Sr3 Hg1 3.4466(17) . ?
Sr3 Hg3 3.457(5) 4 ?
Sr3 Hg3 3.457(5) . ?
Sr3 Hg9 3.463(6) . ?
Sr3 Hg10 3.549(6) 2_665 ?
Sr4 Hg5 3.265(2) 3_565 ?
Sr4 Hg5 3.265(2) . ?
Sr4 Hg5 3.265(2) 2_665 ?
Sr4 Hg10 3.360(3) . ?
Sr4 Hg10 3.360(3) 3_565 ?
Sr4 Hg10 3.360(3) 2_665 ?
Sr4 Hg7 3.470(4) 2_665 ?
Sr4 Hg7 3.470(4) 3_565 ?
Sr4 Hg7 3.470(4) . ?
Sr4 Hg6 3.4976(18) 3_565 ?
Sr4 Hg6 3.4976(18) 2_665 ?
Sr4 Hg6 3.4976(18) . ?
Sr4 Hg9 3.571(3) 3_565 ?
Sr4 Hg9 3.571(3) . ?
Sr4 Hg9 3.571(3) 2_665 ?
Sr4 HgX 3.774(9) 4 ?
Sr4 Sr4 3.774(9) 4 ?
Hg1 Hg6 2.929(2) . ?
Hg1 Hg2 2.984(2) . ?
Hg1 Hg1 3.020(3) 4_556 ?
Hg1 Hg4 3.026(2) . ?
Hg1 Hg13 3.0573(16) . ?
Hg1 Hg11 3.201(2) . ?
Hg1 Sr1 3.447(5) 3_665 ?
Hg1 Hg4 3.685(2) 3_665 ?
Hg1 Hg3 3.770(2) . ?
Hg2 Hg5 2.896(2) 3 ?
Hg2 Hg12 2.9511(17) . ?
Hg2 Hg3 3.073(2) . ?
Hg2 Hg2 3.194(4) 4_556 ?
Hg2 Hg4 3.228(2) . ?
Hg2 Hg8 3.3298(19) . ?
Hg2 Hg3 3.423(2) 3 ?
Hg2 Sr2 3.492(5) 3 ?
Hg3 Hg9 3.026(3) . ?
Hg3 Hg14 3.0524(16) . ?
Hg3 Hg12 3.107(2) . ?
Hg3 Hg8 3.236(3) 2 ?
Hg3 Hg3 3.272(3) 4 ?
Hg3 Hg6 3.290(2) . ?
Hg3 Hg8 3.331(3) . ?
Hg3 Hg5 3.344(3) . ?
Hg3 Hg2 3.423(2) 2 ?
Hg4 Hg11 2.9738(17) . ?
Hg4 Hg10 2.989(2) 3 ?
Hg4 Hg8 3.115(3) . ?
Hg4 Hg4 3.187(3) 4 ?
Hg4 Hg6 3.191(2) 2_655 ?
Hg4 Hg5 3.230(2) 3 ?
Hg4 Sr3 3.419(5) 2_655 ?
Hg4 Hg1 3.685(2) 2_655 ?
Hg5 Hg2 2.896(2) 2 ?
Hg5 Hg9 3.147(2) . ?
Hg5 Hg7 3.159(3) . ?
Hg5 Hg6 3.201(2) . ?
Hg5 Hg10 3.228(2) . ?
Hg5 Hg4 3.230(2) 2 ?
Hg5 Sr1 3.336(4) 2 ?
Hg5 Hg6 3.401(2) 3_565 ?
Hg5 Hg8 3.751(3) 2 ?
Hg5 Hg7 3.759(3) 3_565 ?
Hg6 Hg7 2.942(2) . ?
Hg6 Hg9 3.108(2) . ?
Hg6 Hg10 3.117(2) 2_665 ?
Hg6 Hg4 3.191(2) 3_665 ?
Hg6 Sr1 3.342(4) 3_665 ?
Hg6 Hg5 3.401(3) 2_665 ?
Hg7 Hg6 2.942(2) 4_556 ?
Hg7 Hg7 2.953(4) 2_665 ?
Hg7 Hg7 2.953(4) 3_565 ?
Hg7 Hg5 3.159(3) 4_556 ?
Hg7 Sr4 3.470(4) 4_556 ?
Hg7 HgX 3.470(4) 4_556 ?
Hg7 Sr1 3.521(6) 3_665 ?
Hg7 Hg5 3.759(3) 5_666 ?
Hg7 Hg5 3.759(3) 2_665 ?
Hg8 Hg14 3.056(2) . ?
Hg8 Hg4 3.115(3) 4 ?
Hg8 Hg3 3.236(3) 6 ?
Hg8 Hg3 3.236(3) 3 ?
Hg8 Hg2 3.3298(19) 4 ?
Hg8 Hg3 3.331(3) 4 ?
Hg8 Hg9 3.332(3) 3 ?
Hg8 Hg10 3.519(3) 3 ?
Hg8 Hg5 3.751(3) 6 ?
Hg8 Hg5 3.751(3) 3 ?
Hg9 Hg10 2.853(3) . ?
Hg9 Hg10 2.975(3) 2_665 ?
Hg9 Hg3 3.026(3) 4 ?
Hg9 Hg6 3.108(2) 4 ?
Hg9 Hg5 3.147(2) 4 ?
Hg9 Hg8 3.332(3) 2 ?
Hg9 Sr4 3.571(3) 4 ?
Hg9 HgX 3.571(3) 4 ?
Hg10 Hg9 2.975(3) 3_565 ?
Hg10 Hg4 2.989(2) 5 ?
Hg10 Hg4 2.989(2) 2 ?
Hg10 Hg6 3.117(2) 3_565 ?
Hg10 Hg6 3.117(2) 6_565 ?
Hg10 Hg5 3.228(2) 4 ?
Hg10 HgX 3.360(3) 4 ?
Hg10 Sr4 3.360(3) 4 ?
Hg10 Hg8 3.519(3) 2 ?
Hg10 Sr3 3.549(6) 3_565 ?
Hg11 Hg4 2.9738(17) 2_655 ?
Hg11 Hg4 2.9738(17) 3_665 ?
Hg11 Hg1 3.201(2) 2_655 ?
Hg11 Hg1 3.201(2) 3_665 ?
Hg11 Hg11 3.234(6) 4 ?
Hg11 Hg13 3.292(3) . ?
Hg11 Sr3 3.433(5) 2_655 ?
Hg11 Sr3 3.433(5) 3_665 ?
Hg12 Hg2 2.9511(17) 3 ?
Hg12 Hg2 2.9511(17) 2 ?
Hg12 Hg12 3.074(6) 4_556 ?
Hg12 Hg3 3.107(2) 2 ?
Hg12 Hg3 3.107(2) 3 ?
Hg12 Hg14 3.372(3) . ?
Hg12 Sr2 3.523(5) 3 ?
Hg12 Sr2 3.523(5) 2 ?
Hg13 Hg1 3.0573(16) 2_655 ?
Hg13 Hg1 3.0573(16) 5_656 ?
Hg13 Hg1 3.0573(16) 6_666 ?
Hg13 Hg1 3.0573(16) 3_665 ?
Hg13 Hg1 3.0573(16) 4_556 ?
Hg13 Hg11 3.292(3) 4_556 ?
Hg13 Sr1 3.434(5) 2_655 ?
Hg13 Sr1 3.434(5) 3_665 ?
Hg14 Hg3 3.0524(16) 5 ?
Hg14 Hg3 3.0524(16) 6 ?
Hg14 Hg3 3.0524(16) 4 ?
Hg14 Hg3 3.0524(16) 2 ?
Hg14 Hg3 3.0524(16) 3 ?
Hg14 Hg8 3.056(2) 3 ?
Hg14 Hg8 3.056(2) 2 ?
Hg14 Hg12 3.372(3) 4 ?
